data_4339008
loop_
_publ_author_name
'Paul, Fr\'ed\'eric'
'Goeb, S\'ebastien'
'Justaud, Fr\'ed\'eric'
'Argouarch, Gilles'
'Toupet, Loic'
'Ziessel, Raymond F.'
'Lapinte, Claude'

_publ_section_title
;
 New polypyridine ligands functionalized with redox-active Fe(II)
 organometallic fragments.
;
_journal_issue 22
_journal_name_full 'Inorganic chemistry'
_journal_page_first 9036
_journal_page_last 9038
_journal_paper_doi 10.1021/ic7014379
_journal_volume 46
_journal_year 2007
_chemical_formula_sum 'C105.5 H108 Fe2 Mo N2 O4 P4'
_chemical_formula_weight 1799.46
_chemical_name_systematic
;
 ?
;
_space_group_IT_number 14
_symmetry_cell_setting monoclinic
_symmetry_space_group_name_Hall '-P 2yab'
_symmetry_space_group_name_H-M 'P 1 21/a 1'
_atom_sites_solution_hydrogens geom
_atom_sites_solution_primary direct
_atom_sites_solution_secondary difmap
_audit_creation_method SHELXL-97
_cell_angle_alpha 90.00
_cell_angle_beta 98.706(4)
_cell_angle_gamma 90.00
_cell_formula_units_Z 4
_cell_length_a 16.9178(8)
_cell_length_b 21.2629(8)
_cell_length_c 25.8518(9)
_cell_measurement_temperature 100(1)
_cell_volume 9192.3(6)
_computing_cell_refinement 'CrysAlis RED, Oxford Diffraction Ltd.,Version 1.171.26'
_computing_data_collection 'CrysAlis CCD, Oxford Diffraction Ltd.,Version 1.171.26'
_computing_data_reduction 'CrysAlis RED, Oxford Diffraction Ltd.,Version 1.171.26'
_computing_molecular_graphics 'PLATON_(Spek, 1998)'
_computing_publication_material 'SHELXL-97 (Sheldrick, 1997)'
_computing_structure_refinement 'SHELXL-97 (Sheldrick, 1997)'
_computing_structure_solution 'SIR-97_(Altomare & al., 1998)'
_diffrn_ambient_temperature 293(2)
_diffrn_detector_area_resol_mean 19.64
_diffrn_measured_fraction_theta_full 0.879
_diffrn_measured_fraction_theta_max 0.879
_diffrn_measurement_device_type 'CCD Saphire 3 Xcalibur'
_diffrn_measurement_method 'omega scan'
_diffrn_radiation_monochromator graphite
_diffrn_radiation_source 'fine-focus sealed tube'
_diffrn_radiation_type MoK\a
_diffrn_radiation_wavelength 0.71073
_diffrn_reflns_av_R_equivalents 0.1295
_diffrn_reflns_av_sigmaI/netI 0.3362
_diffrn_reflns_limit_h_max 23
_diffrn_reflns_limit_h_min -24
_diffrn_reflns_limit_k_max 31
_diffrn_reflns_limit_k_min -25
_diffrn_reflns_limit_l_max 36
_diffrn_reflns_limit_l_min -37
_diffrn_reflns_number 77047
_diffrn_reflns_theta_full 32.09
_diffrn_reflns_theta_max 32.09
_diffrn_reflns_theta_min 2.62
_exptl_absorpt_coefficient_mu 0.569
_exptl_absorpt_correction_type none
_exptl_crystal_colour red
_exptl_crystal_density_diffrn 1.300
_exptl_crystal_density_method 'not measured'
_exptl_crystal_description plate
_exptl_crystal_F_000 3764
_exptl_crystal_size_max 0.32
_exptl_crystal_size_mid 0.30
_exptl_crystal_size_min 0.08
_refine_diff_density_max 0.954
_refine_diff_density_min -0.666
_refine_diff_density_rms 0.098
_refine_ls_extinction_method none
_refine_ls_goodness_of_fit_ref 0.737
_refine_ls_hydrogen_treatment constr
_refine_ls_matrix_type full
_refine_ls_number_parameters 1072
_refine_ls_number_reflns 28282
_refine_ls_number_restraints 3
_refine_ls_restrained_S_all 0.737
_refine_ls_R_factor_all 0.1932
_refine_ls_R_factor_gt 0.0563
_refine_ls_shift/su_max 4.374
_refine_ls_shift/su_mean 0.081
_refine_ls_structure_factor_coef Fsqd
_refine_ls_weighting_details 'calc w=1/[\s^2^(Fo^2^)+(0.0493P)^2^+0.0000P] where P=(Fo^2^+2Fc^2^)/3'
_refine_ls_weighting_scheme calc
_refine_ls_wR_factor_gt 0.1119
_refine_ls_wR_factor_ref 0.1324
_reflns_number_gt 9727
_reflns_number_total 28282
_reflns_threshold_expression >2sigma(I)
_cod_data_source_file ic7014379-file004.cif
_cod_data_source_block fp635
_cod_depositor_comments
;
The following automatic conversions were performed:

'_symmetry_cell_setting' value 'Monoclinic' changed to 'monoclinic'
according to
/usr/data/users/saulius/automatic-downloads/retrospective/ACS/lib/dictionaries/cif_core.dic
dictionary named 'cif_core.dic' version 2.4.2 from 2011-04-26.

Automatic conversion script
Id: cif_fix_values 2281 2013-09-26 08:29:07Z andrius 
;
_cod_original_sg_symbol_H-M P21/a
_cod_original_formula_sum 'C105.50 H108 Fe2 Mo N2 O4 P4'
_cod_database_code 4339008

loop_
_symmetry_equiv_pos_as_xyz
'x, y, z'
'-x+1/2, y+1/2, -z'
'-x, -y, -z'
'x-1/2, -y-1/2, z'

loop_
_atom_site_label
_atom_site_type_symbol
_atom_site_fract_x
_atom_site_fract_y
_atom_site_fract_z
_atom_site_U_iso_or_equiv
_atom_site_adp_type
_atom_site_occupancy
_atom_site_symmetry_multiplicity
_atom_site_calc_flag
_atom_site_refinement_flags
C301 C -0.0299(4) 0.5118(9) 1.0427(5) 0.206(9) Uani 1 1 d .
C302 C -0.0305(9) 0.5664(8) 1.0059(9) 0.318(14) Uani 1 1 d D
C303 C -0.0007(7) 0.5355(8) 0.9700(5) 0.254(13) Uani 1 1 d D
C304 C -0.0205(8) 0.6051(6) 0.9571(8) 0.227(9) Uani 1 1 d D
C101 C 0.8596(6) 0.3161(4) 0.2565(3) 0.196(6) Uani 1 1 d .
H10A H 0.9122 0.3139 0.2471 0.294 Uiso 1 1 calc R
H10B H 0.8218 0.3269 0.2262 0.294 Uiso 1 1 calc R
H10C H 0.8457 0.2761 0.2698 0.294 Uiso 1 1 calc R
C102 C 0.8579(8) 0.3658(4) 0.2982(5) 0.183(5) Uani 1 1 d .
H10D H 0.8965 0.3551 0.3287 0.220 Uiso 1 1 calc R
H10E H 0.8731 0.4061 0.2851 0.220 Uiso 1 1 calc R
C103 C 0.7770(6) 0.3708(6) 0.3135(3) 0.154(5) Uani 1 1 d .
H10F H 0.7386 0.3825 0.2833 0.185 Uiso 1 1 calc R
H10G H 0.7613 0.3304 0.3260 0.185 Uiso 1 1 calc R
C104 C 0.7771(6) 0.4186(5) 0.3553(4) 0.144(4) Uani 1 1 d .
H10H H 0.7893 0.4599 0.3424 0.173 Uiso 1 1 calc R
H10I H 0.8170 0.4083 0.3851 0.173 Uiso 1 1 calc R
C105 C 0.6947(6) 0.4182(4) 0.3706(3) 0.130(3) Uani 1 1 d .
H10J H 0.6924 0.4484 0.3980 0.195 Uiso 1 1 calc R
H10K H 0.6833 0.3771 0.3829 0.195 Uiso 1 1 calc R
H10L H 0.6560 0.4289 0.3409 0.195 Uiso 1 1 calc R
C201 C 0.8983(3) 0.5685(3) 0.7449(2) 0.0590(16) Uani 1 1 d .
C202 C 0.8680(4) 0.6263(3) 0.7339(2) 0.0594(16) Uani 1 1 d .
H202 H 0.8900 0.6604 0.7535 0.071 Uiso 1 1 calc R
C203 C 0.8054(4) 0.6362(3) 0.6945(3) 0.074(2) Uani 1 1 d .
H203 H 0.7852 0.6765 0.6876 0.089 Uiso 1 1 calc R
C204 C 0.7731(4) 0.5870(4) 0.6655(3) 0.082(2) Uani 1 1 d .
H204 H 0.7312 0.5942 0.6385 0.099 Uiso 1 1 calc R
C205 C 0.8005(4) 0.5273(4) 0.6750(3) 0.077(2) Uani 1 1 d .
H205 H 0.7773 0.4936 0.6553 0.092 Uiso 1 1 calc R
C206 C 0.8637(4) 0.5186(3) 0.7147(3) 0.0649(18) Uani 1 1 d .
H206 H 0.8839 0.4782 0.7215 0.078 Uiso 1 1 calc R
C207 C 0.9652(4) 0.5593(3) 0.7909(3) 0.094(2) Uani 1 1 d .
H20A H 0.9800 0.5157 0.7936 0.141 Uiso 1 1 calc R
H20B H 0.9469 0.5724 0.8227 0.141 Uiso 1 1 calc R
H20C H 1.0107 0.5841 0.7856 0.141 Uiso 1 1 calc R
Fe1 Fe 0.45595(3) 0.36734(3) 1.12842(2) 0.01956(14) Uani 1 1 d .
P1 P 0.52177(6) 0.45605(5) 1.13910(4) 0.0189(2) Uani 1 1 d .
P2 P 0.37052(6) 0.41818(5) 1.07194(4) 0.0193(2) Uani 1 1 d .
Fe2 Fe 0.70597(3) 0.23467(3) 0.56938(2) 0.01949(14) Uani 1 1 d .
P51 P 0.60274(6) 0.29027(5) 0.53697(4) 0.0236(3) Uani 1 1 d .
P52 P 0.62093(6) 0.15979(5) 0.57675(4) 0.0232(3) Uani 1 1 d .
Mo1 Mo 0.485354(19) 0.223471(16) 0.836167(14) 0.01936(9) Uani 1 1 d .
O1 O 0.35725(18) 0.32610(15) 0.78921(12) 0.0417(8) Uani 1 1 d .
O2 O 0.36183(17) 0.17935(13) 0.90693(12) 0.0349(8) Uani 1 1 d .
O51 O 0.40857(16) 0.13925(14) 0.74300(12) 0.0367(8) Uani 1 1 d .
O52 O 0.57533(18) 0.09397(15) 0.86188(14) 0.0475(9) Uani 1 1 d .
N1 N 0.55210(17) 0.28480(14) 0.89814(12) 0.0167(7) Uani 1 1 d .
N51 N 0.58608(17) 0.26774(14) 0.80195(12) 0.0197(7) Uani 1 1 d .
C1 C 0.4192(2) 0.2738(2) 1.13109(17) 0.0277(10) Uani 1 1 d .
C2 C 0.3722(2) 0.31141(19) 1.16053(18) 0.0299(11) Uani 1 1 d .
C3 C 0.4230(2) 0.3414(2) 1.20193(17) 0.0315(11) Uani 1 1 d .
C4 C 0.5031(2) 0.3210(2) 1.19893(17) 0.0299(11) Uani 1 1 d .
C5 C 0.5012(2) 0.27863(19) 1.15660(18) 0.0300(10) Uani 1 1 d .
C6 C 0.3923(3) 0.2321(2) 1.0859(2) 0.0451(13) Uani 1 1 d .
H6A H 0.4379 0.2130 1.0743 0.068 Uiso 1 1 calc R
H6B H 0.3634 0.2565 1.0579 0.068 Uiso 1 1 calc R
H6C H 0.3580 0.2000 1.0962 0.068 Uiso 1 1 calc R
C7 C 0.2817(2) 0.3101(2) 1.1533(2) 0.0438(13) Uani 1 1 d .
H7A H 0.2618 0.2869 1.1222 0.066 Uiso 1 1 calc R
H7B H 0.2615 0.3523 1.1501 0.066 Uiso 1 1 calc R
H7C H 0.2645 0.2903 1.1830 0.066 Uiso 1 1 calc R
C8 C 0.3989(3) 0.3772(2) 1.24660(17) 0.0407(12) Uani 1 1 d .
H8A H 0.4458 0.3921 1.2688 0.061 Uiso 1 1 calc R
H8B H 0.3690 0.3502 1.2663 0.061 Uiso 1 1 calc R
H8C H 0.3663 0.4124 1.2335 0.061 Uiso 1 1 calc R
C9 C 0.5745(3) 0.3358(2) 1.23941(18) 0.0416(12) Uani 1 1 d .
H9A H 0.5594 0.3655 1.2641 0.062 Uiso 1 1 calc R
H9B H 0.6162 0.3533 1.2226 0.062 Uiso 1 1 calc R
H9C H 0.5933 0.2979 1.2574 0.062 Uiso 1 1 calc R
C10 C 0.5693(2) 0.2412(2) 1.14137(19) 0.0399(12) Uani 1 1 d .
H10M H 0.5506 0.2169 1.1106 0.060 Uiso 1 1 calc R
H10N H 0.5899 0.2134 1.1695 0.060 Uiso 1 1 calc R
H10O H 0.6108 0.2692 1.1343 0.060 Uiso 1 1 calc R
C11 C 0.4772(2) 0.51395(17) 1.08839(15) 0.0200(9) Uani 1 1 d .
H11A H 0.4439 0.5436 1.1038 0.024 Uiso 1 1 calc R
H11B H 0.5195 0.5373 1.0755 0.024 Uiso 1 1 calc R
C12 C 0.4273(2) 0.47955(17) 1.04343(15) 0.0220(9) Uani 1 1 d .
H12A H 0.4616 0.4608 1.0208 0.026 Uiso 1 1 calc R
H12B H 0.3911 0.5086 1.0228 0.026 Uiso 1 1 calc R
C13 C 0.5262(2) 0.50266(18) 1.19910(16) 0.0222(9) Uani 1 1 d .
C14 C 0.4593(2) 0.53693(19) 1.20957(16) 0.0265(10) Uani 1 1 d .
H14 H 0.4128 0.5371 1.1852 0.032 Uiso 1 1 calc R
C15 C 0.4620(2) 0.5705(2) 1.25580(17) 0.0309(11) Uani 1 1 d .
H15 H 0.4174 0.5931 1.2620 0.037 Uiso 1 1 calc R
C16 C 0.5292(3) 0.5707(2) 1.29226(17) 0.0358(11) Uani 1 1 d .
H16 H 0.5300 0.5927 1.3235 0.043 Uiso 1 1 calc R
C17 C 0.5957(3) 0.5384(2) 1.28268(17) 0.0363(11) Uani 1 1 d .
H17 H 0.6420 0.5392 1.3072 0.044 Uiso 1 1 calc R
C18 C 0.5942(2) 0.5047(2) 1.23682(17) 0.0308(11) Uani 1 1 d .
H18 H 0.6397 0.4828 1.2310 0.037 Uiso 1 1 calc R
C19 C 0.6284(2) 0.4567(2) 1.13172(15) 0.0223(9) Uani 1 1 d .
C20 C 0.6698(2) 0.4011(2) 1.13150(15) 0.0265(10) Uani 1 1 d .
H20 H 0.6434 0.3632 1.1344 0.032 Uiso 1 1 calc R
C21 C 0.7514(2) 0.4009(2) 1.12691(19) 0.0409(13) Uani 1 1 d .
H21 H 0.7793 0.3631 1.1274 0.049 Uiso 1 1 calc R
C22 C 0.7893(3) 0.4565(3) 1.1217(2) 0.0520(15) Uani 1 1 d .
H22 H 0.8432 0.4565 1.1182 0.062 Uiso 1 1 calc R
C23 C 0.7486(3) 0.5127(3) 1.1216(2) 0.0488(14) Uani 1 1 d .
H23 H 0.7749 0.5505 1.1180 0.059 Uiso 1 1 calc R
C24 C 0.6686(2) 0.5126(2) 1.12679(17) 0.0325(11) Uani 1 1 d .
H24 H 0.6413 0.5505 1.1270 0.039 Uiso 1 1 calc R
C25 C 0.3177(2) 0.37681(18) 1.01456(16) 0.0230(9) Uani 1 1 d .
C26 C 0.3557(2) 0.36447(19) 0.97147(16) 0.0257(10) Uani 1 1 d .
H26 H 0.4080 0.3780 0.9716 0.031 Uiso 1 1 calc R
C27 C 0.3172(2) 0.33264(19) 0.92877(17) 0.0305(10) Uani 1 1 d .
H27 H 0.3433 0.3251 0.9002 0.037 Uiso 1 1 calc R
C28 C 0.2407(3) 0.3120(2) 0.92819(19) 0.0373(12) Uani 1 1 d .
H28 H 0.2146 0.2907 0.8992 0.045 Uiso 1 1 calc R
C29 C 0.2026(3) 0.3228(2) 0.9702(2) 0.0415(13) Uani 1 1 d .
H29 H 0.1508 0.3078 0.9699 0.050 Uiso 1 1 calc R
C30 C 0.2397(2) 0.35558(19) 1.01335(18) 0.0330(11) Uani 1 1 d .
H30 H 0.2127 0.3634 1.0414 0.040 Uiso 1 1 calc R
C31 C 0.2889(2) 0.46490(18) 1.09248(17) 0.0238(9) Uani 1 1 d .
C32 C 0.2341(2) 0.49704(19) 1.05678(18) 0.0280(10) Uani 1 1 d .
H32 H 0.2370 0.4945 1.0212 0.034 Uiso 1 1 calc R
C33 C 0.1753(2) 0.5328(2) 1.0739(2) 0.0393(12) Uani 1 1 d .
H33 H 0.1398 0.5555 1.0500 0.047 Uiso 1 1 calc R
C34 C 0.1688(2) 0.5352(2) 1.1265(2) 0.0415(14) Uani 1 1 d .
H34 H 0.1274 0.5579 1.1376 0.050 Uiso 1 1 calc R
C35 C 0.2231(3) 0.5043(2) 1.16272(19) 0.0366(12) Uani 1 1 d .
H35 H 0.2193 0.5067 1.1982 0.044 Uiso 1 1 calc R
C36 C 0.2839(2) 0.46949(19) 1.14577(17) 0.0285(10) Uani 1 1 d .
H36 H 0.3214 0.4491 1.1701 0.034 Uiso 1 1 calc R
C37 C 0.5078(2) 0.35321(18) 1.06960(16) 0.0209(9) Uani 1 1 d .
C38 C 0.5409(2) 0.34182(18) 1.03259(15) 0.0204(9) Uani 1 1 d .
C39 C 0.5723(2) 0.33119(18) 0.98461(15) 0.0202(9) Uani 1 1 d .
C40 C 0.6435(2) 0.35846(18) 0.97347(16) 0.0236(9) Uani 1 1 d .
H40 H 0.6754 0.3820 0.9988 0.028 Uiso 1 1 calc R
C41 C 0.6654(2) 0.35018(17) 0.92531(15) 0.0203(9) Uani 1 1 d .
H41 H 0.7123 0.3687 0.9179 0.024 Uiso 1 1 calc R
C42 C 0.6191(2) 0.31467(17) 0.88712(15) 0.0188(9) Uani 1 1 d .
C43 C 0.5312(2) 0.29371(18) 0.94554(16) 0.0224(9) Uani 1 1 d .
H43 H 0.4856 0.2732 0.9528 0.027 Uiso 1 1 calc R
C45 C 0.4059(3) 0.2925(2) 0.80733(17) 0.0282(10) Uani 1 1 d .
C46 C 0.4059(2) 0.19449(18) 0.87945(16) 0.0234(9) Uani 1 1 d .
C51 C 0.8275(2) 0.23327(18) 0.60434(16) 0.0207(9) Uani 1 1 d .
C52 C 0.8126(2) 0.18121(19) 0.57044(16) 0.0204(9) Uani 1 1 d .
C53 C 0.7868(2) 0.20473(19) 0.51839(16) 0.0232(10) Uani 1 1 d .
C54 C 0.7860(2) 0.2718(2) 0.52161(15) 0.0239(9) Uani 1 1 d .
C55 C 0.8094(2) 0.28889(18) 0.57479(16) 0.0213(9) Uani 1 1 d .
C56 C 0.8641(2) 0.23034(19) 0.66096(15) 0.0244(9) Uani 1 1 d .
H56A H 0.8679 0.2720 0.6754 0.037 Uiso 1 1 calc R
H56B H 0.9165 0.2122 0.6639 0.037 Uiso 1 1 calc R
H56C H 0.8312 0.2049 0.6798 0.037 Uiso 1 1 calc R
C57 C 0.8327(2) 0.11426(18) 0.58270(17) 0.0286(10) Uani 1 1 d .
H57A H 0.8158 0.0889 0.5523 0.043 Uiso 1 1 calc R
H57B H 0.8059 0.1005 0.6109 0.043 Uiso 1 1 calc R
H57C H 0.8895 0.1101 0.5928 0.043 Uiso 1 1 calc R
C58 C 0.7756(2) 0.1651(2) 0.46957(16) 0.0302(11) Uani 1 1 d .
H58A H 0.7792 0.1214 0.4790 0.045 Uiso 1 1 calc R
H58B H 0.8165 0.1752 0.4489 0.045 Uiso 1 1 calc R
H58C H 0.7240 0.1736 0.4497 0.045 Uiso 1 1 calc R
C59 C 0.7756(2) 0.3156(2) 0.47601(17) 0.0326(11) Uani 1 1 d .
H59A H 0.7594 0.2923 0.4444 0.049 Uiso 1 1 calc R
H59B H 0.8254 0.3365 0.4740 0.049 Uiso 1 1 calc R
H59C H 0.7355 0.3463 0.4803 0.049 Uiso 1 1 calc R
C60 C 0.8176(2) 0.35470(19) 0.59595(17) 0.0316(11) Uani 1 1 d .
H60A H 0.8345 0.3533 0.6331 0.047 Uiso 1 1 calc R
H60B H 0.7670 0.3758 0.5886 0.047 Uiso 1 1 calc R
H60C H 0.8566 0.3771 0.5797 0.047 Uiso 1 1 calc R
C61 C 0.5180(2) 0.26477(19) 0.56924(16) 0.0251(10) Uani 1 1 d .
H61A H 0.5231 0.2825 0.6042 0.030 Uiso 1 1 calc R
H61B H 0.4681 0.2795 0.5494 0.030 Uiso 1 1 calc R
C62 C 0.5177(2) 0.19390(19) 0.57231(17) 0.0283(10) Uani 1 1 d .
H62A H 0.4844 0.1772 0.5415 0.034 Uiso 1 1 calc R
H62B H 0.4945 0.1811 0.6028 0.034 Uiso 1 1 calc R
C63 C 0.6030(2) 0.3756(2) 0.54669(18) 0.0290(11) Uani 1 1 d .
C64 C 0.5994(2) 0.4003(2) 0.59671(19) 0.0322(11) Uani 1 1 d .
H64 H 0.5959 0.3731 0.6244 0.039 Uiso 1 1 calc R
C65 C 0.6010(3) 0.4646(2) 0.6052(2) 0.0438(13) Uani 1 1 d .
H65 H 0.5990 0.4802 0.6386 0.053 Uiso 1 1 calc R
C66 C 0.6056(3) 0.5056(2) 0.5645(2) 0.0510(15) Uani 1 1 d .
H66 H 0.6054 0.5488 0.5699 0.061 Uiso 1 1 calc R
C67 C 0.6105(3) 0.4815(2) 0.5155(2) 0.0511(15) Uani 1 1 d .
H67 H 0.6154 0.5090 0.4881 0.061 Uiso 1 1 calc R
C68 C 0.6082(2) 0.4179(2) 0.5062(2) 0.0389(12) Uani 1 1 d .
H68 H 0.6102 0.4029 0.4726 0.047 Uiso 1 1 calc R
C69 C 0.5590(2) 0.2843(2) 0.46749(16) 0.0288(10) Uani 1 1 d .
C70 C 0.4882(3) 0.3155(2) 0.44753(19) 0.0435(13) Uani 1 1 d .
H70 H 0.4639 0.3414 0.4694 0.052 Uiso 1 1 calc R
C71 C 0.4540(3) 0.3086(3) 0.3966(2) 0.0575(16) Uani 1 1 d .
H71 H 0.4074 0.3305 0.3841 0.069 Uiso 1 1 calc R
C72 C 0.4885(3) 0.2691(2) 0.36299(18) 0.0478(13) Uani 1 1 d .
H72 H 0.4648 0.2638 0.3284 0.057 Uiso 1 1 calc R
C73 C 0.5585(3) 0.2380(2) 0.38215(19) 0.0443(13) Uani 1 1 d .
H73 H 0.5829 0.2123 0.3602 0.053 Uiso 1 1 calc R
C74 C 0.5920(2) 0.2451(2) 0.43359(17) 0.0304(11) Uani 1 1 d .
H74 H 0.6383 0.2229 0.4461 0.036 Uiso 1 1 calc R
C75 C 0.6078(2) 0.0970(2) 0.52771(18) 0.0283(10) Uani 1 1 d .
C76 C 0.5624(3) 0.1064(2) 0.47890(19) 0.0398(12) Uani 1 1 d .
H76 H 0.5325 0.1430 0.4726 0.048 Uiso 1 1 calc R
C77 C 0.5610(3) 0.0618(3) 0.4391(2) 0.0561(15) Uani 1 1 d .
H77 H 0.5303 0.0688 0.4066 0.067 Uiso 1 1 calc R
C78 C 0.6046(3) 0.0082(3) 0.4478(2) 0.0568(16) Uani 1 1 d .
H78 H 0.6050 -0.0210 0.4211 0.068 Uiso 1 1 calc R
C79 C 0.6483(3) -0.0026(2) 0.4964(2) 0.0534(15) Uani 1 1 d .
H79 H 0.6768 -0.0399 0.5029 0.064 Uiso 1 1 calc R
C80 C 0.6496(2) 0.0416(2) 0.5352(2) 0.0378(12) Uani 1 1 d .
H80 H 0.6800 0.0338 0.5677 0.045 Uiso 1 1 calc R
C81 C 0.6281(2) 0.11372(19) 0.63758(17) 0.0292(10) Uani 1 1 d .
C82 C 0.6901(2) 0.12218(18) 0.67856(17) 0.0263(10) Uani 1 1 d .
H82 H 0.7309 0.1503 0.6749 0.032 Uiso 1 1 calc R
C83 C 0.6918(3) 0.0891(2) 0.72491(18) 0.0354(11) Uani 1 1 d .
H83 H 0.7341 0.0950 0.7519 0.042 Uiso 1 1 calc R
C84 C 0.6316(3) 0.0477(2) 0.7313(2) 0.0474(14) Uani 1 1 d .
H84 H 0.6322 0.0264 0.7628 0.057 Uiso 1 1 calc R
C85 C 0.5706(3) 0.0384(2) 0.6905(2) 0.0531(15) Uani 1 1 d .
H85 H 0.5304 0.0097 0.6943 0.064 Uiso 1 1 calc R
C86 C 0.5675(3) 0.0710(2) 0.6435(2) 0.0436(13) Uani 1 1 d .
H86 H 0.5256 0.0643 0.6163 0.052 Uiso 1 1 calc R
C87 C 0.6818(2) 0.26085(18) 0.63419(16) 0.0215(9) Uani 1 1 d .
C88 C 0.6719(2) 0.27438(19) 0.67905(16) 0.0233(9) Uani 1 1 d .
C89 C 0.6627(2) 0.28627(18) 0.73195(15) 0.0217(9) Uani 1 1 d .
C90 C 0.7148(2) 0.32301(19) 0.76525(16) 0.0243(10) Uani 1 1 d .
H90 H 0.7586 0.3413 0.7534 0.029 Uiso 1 1 calc R
C91 C 0.7023(2) 0.33270(19) 0.81568(16) 0.0245(10) Uani 1 1 d .
H91 H 0.7376 0.3577 0.8379 0.029 Uiso 1 1 calc R
C92 C 0.6367(2) 0.30516(18) 0.83402(15) 0.0188(9) Uani 1 1 d .
C93 C 0.5993(2) 0.25920(17) 0.75274(15) 0.0202(9) Uani 1 1 d .
H93 H 0.5641 0.2336 0.7310 0.024 Uiso 1 1 calc R
C95 C 0.4358(2) 0.17157(19) 0.77744(17) 0.0224(9) Uani 1 1 d .
C96 C 0.5485(2) 0.1435(2) 0.85524(16) 0.0283(10) Uani 1 1 d .

loop_
_atom_site_aniso_label
_atom_site_aniso_U_11
_atom_site_aniso_U_22
_atom_site_aniso_U_33
_atom_site_aniso_U_23
_atom_site_aniso_U_13
_atom_site_aniso_U_12
C301 0.027(4) 0.41(2) 0.190(12) -0.241(14) 0.046(6) -0.025(7)
C302 0.164(14) 0.159(17) 0.54(3) 0.01(2) -0.252(18) -0.009(11)
C303 0.104(9) 0.53(4) 0.124(10) -0.153(16) 0.003(9) -0.142(16)
C304 0.144(11) 0.164(12) 0.39(2) 0.100(13) 0.103(13) 0.037(9)
C101 0.344(14) 0.102(7) 0.088(6) -0.070(5) -0.139(8) 0.129(8)
C102 0.211(13) 0.094(8) 0.222(14) 0.004(8) -0.046(11) -0.016(8)
C103 0.103(7) 0.266(14) 0.072(7) -0.061(8) -0.054(6) -0.003(8)
C104 0.119(8) 0.151(9) 0.151(11) 0.070(8) -0.013(7) -0.026(7)
C105 0.206(11) 0.094(6) 0.077(6) 0.024(5) -0.018(7) 0.000(7)
C201 0.058(4) 0.077(5) 0.048(4) 0.007(4) 0.025(3) 0.006(3)
C202 0.067(4) 0.056(4) 0.058(4) 0.004(3) 0.019(3) 0.004(3)
C203 0.075(5) 0.068(5) 0.087(6) 0.032(4) 0.036(4) 0.013(4)
C204 0.078(5) 0.104(6) 0.068(5) 0.020(5) 0.022(4) 0.001(5)
C205 0.067(5) 0.095(6) 0.072(5) -0.012(4) 0.021(4) -0.005(4)
C206 0.069(4) 0.059(4) 0.076(5) 0.005(4) 0.039(4) 0.007(3)
C207 0.086(5) 0.135(7) 0.063(5) 0.009(5) 0.014(4) 0.015(5)
Fe1 0.0160(3) 0.0233(3) 0.0201(3) 0.0033(3) 0.0050(2) -0.0006(2)
P1 0.0140(5) 0.0243(6) 0.0187(6) -0.0006(5) 0.0033(4) 0.0002(4)
P2 0.0141(5) 0.0222(6) 0.0218(6) 0.0003(5) 0.0036(4) -0.0021(4)
Fe2 0.0124(3) 0.0283(3) 0.0187(3) 0.0000(3) 0.0051(2) 0.0014(2)
P51 0.0153(5) 0.0319(7) 0.0247(6) 0.0038(5) 0.0066(4) 0.0032(4)
P52 0.0173(5) 0.0264(6) 0.0264(7) -0.0025(5) 0.0046(5) -0.0012(5)
Mo1 0.01529(16) 0.02212(19) 0.0206(2) -0.00291(17) 0.00261(14) -0.00052(15)
O1 0.0374(19) 0.049(2) 0.037(2) 0.0043(17) -0.0010(16) 0.0197(17)
O2 0.0326(17) 0.0343(19) 0.042(2) -0.0024(15) 0.0176(15) -0.0083(14)
O51 0.0313(17) 0.0350(19) 0.041(2) -0.0118(16) -0.0040(15) -0.0051(14)
O52 0.040(2) 0.034(2) 0.066(3) 0.0060(18) -0.0016(17) 0.0094(16)
N1 0.0161(15) 0.0208(18) 0.0132(17) -0.0024(14) 0.0019(13) 0.0003(13)
N51 0.0167(16) 0.0205(19) 0.0220(19) -0.0025(15) 0.0028(14) 0.0038(14)
C1 0.029(2) 0.026(2) 0.030(3) 0.008(2) 0.0108(19) -0.004(2)
C2 0.029(2) 0.024(2) 0.038(3) 0.013(2) 0.011(2) -0.0038(19)
C3 0.027(2) 0.039(3) 0.031(3) 0.026(2) 0.011(2) 0.004(2)
C4 0.027(2) 0.033(3) 0.029(3) 0.013(2) 0.000(2) 0.0001(19)
C5 0.029(2) 0.018(2) 0.045(3) 0.011(2) 0.014(2) 0.0000(19)
C6 0.041(3) 0.035(3) 0.060(4) 0.010(3) 0.010(2) -0.003(2)
C7 0.023(2) 0.047(3) 0.066(4) 0.024(3) 0.019(2) -0.004(2)
C8 0.049(3) 0.051(3) 0.024(3) 0.015(2) 0.010(2) 0.009(2)
C9 0.038(3) 0.054(3) 0.031(3) 0.019(2) -0.001(2) 0.001(2)
C10 0.031(2) 0.032(3) 0.058(4) 0.008(2) 0.009(2) 0.004(2)
C11 0.019(2) 0.022(2) 0.018(2) 0.0035(18) -0.0003(17) -0.0007(17)
C12 0.023(2) 0.021(2) 0.023(2) 0.0035(18) 0.0034(18) -0.0017(17)
C13 0.020(2) 0.025(2) 0.023(2) 0.0010(19) 0.0046(18) 0.0009(17)
C14 0.017(2) 0.038(3) 0.024(3) -0.002(2) 0.0005(18) -0.0002(18)
C15 0.025(2) 0.038(3) 0.031(3) -0.011(2) 0.006(2) 0.006(2)
C16 0.037(3) 0.044(3) 0.026(3) -0.021(2) 0.003(2) 0.002(2)
C17 0.029(2) 0.048(3) 0.027(3) -0.008(2) -0.009(2) 0.005(2)
C18 0.022(2) 0.043(3) 0.027(3) -0.007(2) 0.0019(19) 0.007(2)
C19 0.0151(19) 0.035(3) 0.017(2) -0.0020(19) 0.0038(17) 0.0006(18)
C20 0.018(2) 0.040(3) 0.021(2) -0.001(2) 0.0004(18) -0.0004(19)
C21 0.020(2) 0.050(3) 0.052(3) 0.002(3) 0.005(2) 0.008(2)
C22 0.018(2) 0.077(4) 0.063(4) 0.004(3) 0.013(2) 0.002(3)
C23 0.022(2) 0.058(4) 0.068(4) 0.014(3) 0.010(2) -0.009(2)
C24 0.021(2) 0.033(3) 0.042(3) 0.008(2) 0.001(2) 0.0012(19)
C25 0.020(2) 0.024(2) 0.023(2) 0.0012(19) -0.0032(18) -0.0024(17)
C26 0.024(2) 0.029(2) 0.023(2) -0.002(2) -0.0002(18) 0.0034(19)
C27 0.030(2) 0.031(3) 0.029(3) -0.005(2) -0.003(2) 0.001(2)
C28 0.042(3) 0.031(3) 0.035(3) -0.015(2) -0.005(2) -0.004(2)
C29 0.029(3) 0.034(3) 0.060(4) -0.008(3) -0.002(2) -0.013(2)
C30 0.027(2) 0.031(3) 0.042(3) -0.004(2) 0.008(2) -0.006(2)
C31 0.015(2) 0.024(2) 0.031(3) -0.006(2) 0.0026(18) -0.0065(17)
C32 0.016(2) 0.029(2) 0.037(3) -0.004(2) -0.0012(19) -0.0020(18)
C33 0.015(2) 0.036(3) 0.064(4) -0.008(3) -0.003(2) -0.004(2)
C34 0.018(2) 0.028(3) 0.082(4) -0.011(3) 0.020(3) -0.001(2)
C35 0.035(3) 0.036(3) 0.043(3) -0.008(2) 0.020(2) -0.008(2)
C36 0.021(2) 0.033(3) 0.033(3) -0.001(2) 0.0059(19) -0.0004(19)
C37 0.0162(19) 0.019(2) 0.027(3) 0.0004(18) 0.0014(18) 0.0016(16)
C38 0.020(2) 0.020(2) 0.019(2) -0.0040(18) -0.0034(17) 0.0003(17)
C39 0.018(2) 0.022(2) 0.021(2) -0.0028(18) 0.0050(17) 0.0051(17)
C40 0.017(2) 0.024(2) 0.027(3) -0.0064(19) -0.0026(18) -0.0019(17)
C41 0.0164(19) 0.022(2) 0.023(2) -0.0025(18) 0.0038(17) -0.0004(16)
C42 0.0156(19) 0.017(2) 0.024(2) 0.0024(18) 0.0028(17) 0.0030(16)
C43 0.019(2) 0.025(2) 0.023(2) 0.0033(19) 0.0045(17) 0.0041(17)
C45 0.027(2) 0.034(3) 0.025(3) -0.007(2) 0.010(2) -0.003(2)
C46 0.022(2) 0.022(2) 0.024(3) -0.0088(19) -0.0026(18) -0.0004(18)
C51 0.0138(18) 0.022(2) 0.027(2) 0.0031(19) 0.0076(16) 0.0015(16)
C52 0.0101(18) 0.031(2) 0.021(2) 0.0004(19) 0.0056(16) 0.0055(16)
C53 0.0111(18) 0.035(3) 0.025(2) 0.002(2) 0.0076(17) 0.0057(17)
C54 0.0140(18) 0.037(3) 0.022(2) 0.003(2) 0.0053(16) -0.0001(19)
C55 0.0140(18) 0.020(2) 0.031(3) 0.0017(19) 0.0089(17) -0.0003(16)
C56 0.0168(19) 0.035(3) 0.020(2) -0.003(2) -0.0013(16) 0.0013(18)
C57 0.019(2) 0.030(3) 0.037(3) 0.000(2) 0.0049(19) 0.0024(18)
C58 0.022(2) 0.046(3) 0.024(3) -0.001(2) 0.0055(19) 0.003(2)
C59 0.023(2) 0.041(3) 0.037(3) 0.007(2) 0.011(2) 0.003(2)
C60 0.020(2) 0.035(3) 0.041(3) -0.002(2) 0.008(2) -0.0056(19)
C61 0.0149(19) 0.037(3) 0.025(2) 0.003(2) 0.0087(17) 0.0043(18)
C62 0.017(2) 0.034(3) 0.035(3) 0.003(2) 0.0082(19) 0.0003(18)
C63 0.013(2) 0.035(3) 0.041(3) 0.008(2) 0.0083(19) 0.0028(18)
C64 0.033(3) 0.023(3) 0.042(3) 0.008(2) 0.008(2) 0.0020(19)
C65 0.045(3) 0.036(3) 0.051(4) -0.002(3) 0.009(3) 0.002(2)
C66 0.055(3) 0.027(3) 0.072(4) 0.007(3) 0.014(3) 0.004(2)
C67 0.058(3) 0.037(3) 0.062(4) 0.023(3) 0.020(3) 0.009(3)
C68 0.035(3) 0.035(3) 0.049(3) 0.012(3) 0.015(2) 0.008(2)
C69 0.023(2) 0.039(3) 0.024(2) 0.006(2) 0.0033(18) 0.006(2)
C70 0.036(3) 0.065(4) 0.028(3) -0.006(3) -0.001(2) 0.021(2)
C71 0.042(3) 0.091(5) 0.037(3) 0.001(3) -0.003(3) 0.031(3)
C72 0.046(3) 0.072(4) 0.023(3) -0.002(3) -0.006(2) 0.011(3)
C73 0.042(3) 0.061(4) 0.031(3) -0.005(3) 0.005(2) 0.008(3)
C74 0.024(2) 0.041(3) 0.026(3) 0.004(2) 0.0037(19) 0.0091(19)
C75 0.018(2) 0.031(3) 0.036(3) -0.005(2) 0.004(2) -0.0022(18)
C76 0.035(3) 0.041(3) 0.041(3) -0.012(3) -0.003(2) -0.001(2)
C77 0.052(3) 0.059(4) 0.051(4) -0.017(3) -0.011(3) -0.002(3)
C78 0.045(3) 0.049(4) 0.073(5) -0.036(3) -0.003(3) -0.002(3)
C79 0.038(3) 0.037(3) 0.081(5) -0.021(3) -0.002(3) 0.005(2)
C80 0.026(2) 0.033(3) 0.052(3) -0.008(2) -0.005(2) -0.002(2)
C81 0.024(2) 0.028(2) 0.036(3) 0.000(2) 0.006(2) -0.0017(19)
C82 0.023(2) 0.024(2) 0.032(3) 0.004(2) 0.007(2) -0.0015(18)
C83 0.031(2) 0.042(3) 0.033(3) 0.011(2) 0.001(2) -0.004(2)
C84 0.041(3) 0.061(4) 0.041(3) 0.023(3) 0.008(3) -0.007(3)
C85 0.040(3) 0.052(3) 0.070(4) 0.025(3) 0.017(3) -0.014(3)
C86 0.033(3) 0.048(3) 0.050(3) 0.013(3) 0.005(2) -0.014(2)
C87 0.0139(18) 0.023(2) 0.026(2) 0.0021(19) -0.0013(17) 0.0009(16)
C88 0.0139(18) 0.029(2) 0.027(2) 0.003(2) 0.0027(17) 0.0048(18)
C89 0.019(2) 0.023(2) 0.023(2) 0.0019(18) 0.0045(17) 0.0062(17)
C90 0.016(2) 0.030(3) 0.028(3) -0.001(2) 0.0053(18) -0.0020(17)
C91 0.0136(19) 0.031(2) 0.029(3) -0.002(2) 0.0031(17) -0.0044(18)
C92 0.0171(19) 0.021(2) 0.017(2) -0.0027(18) -0.0012(16) 0.0043(17)
C93 0.0179(19) 0.021(2) 0.021(2) -0.0011(18) 0.0007(17) 0.0014(16)
C95 0.022(2) 0.020(2) 0.025(3) 0.0016(19) 0.0002(18) -0.0010(17)
C96 0.021(2) 0.038(3) 0.027(3) 0.001(2) 0.0040(19) -0.003(2)

loop_
_atom_type_symbol
_atom_type_description
_atom_type_scat_dispersion_real
_atom_type_scat_dispersion_imag
_atom_type_scat_source
C C 0.0033 0.0016 'International Tables Vol C Tables 4.2.6.8 and 6.1.1.4'
H H 0.0000 0.0000 'International Tables Vol C Tables 4.2.6.8 and 6.1.1.4'
P P 0.1023 0.0942 'International Tables Vol C Tables 4.2.6.8 and 6.1.1.4'
Fe Fe 0.3463 0.8444 'International Tables Vol C Tables 4.2.6.8 and 6.1.1.4'
Mo Mo -1.6832 0.6857 'International Tables Vol C Tables 4.2.6.8 and 6.1.1.4'
O O 0.0106 0.0060 'International Tables Vol C Tables 4.2.6.8 and 6.1.1.4'
N N 0.0061 0.0033 'International Tables Vol C Tables 4.2.6.8 and 6.1.1.4'

loop_
_geom_angle_atom_site_label_1
_geom_angle_atom_site_label_2
_geom_angle_atom_site_label_3
_geom_angle
_geom_angle_site_symmetry_1
_geom_angle_site_symmetry_3
C302 C301 C303 116.0(13) . 3_567
C301 C302 C303 95.5(14) . .
C301 C302 C304 161(2) . .
C303 C302 C304 65.2(16) . .
C304 C303 C301 146.6(18) . 3_567
C304 C303 C302 64.8(15) . .
C301 C303 C302 148.1(17) 3_567 .
C303 C304 C302 50.0(7) . .
C102 C101 H10A 109.5 . .
C102 C101 H10B 109.5 . .
H10A C101 H10B 109.5 . .
C102 C101 H10C 109.5 . .
H10A C101 H10C 109.5 . .
H10B C101 H10C 109.5 . .
C103 C102 C101 110.9(10) . .
C103 C102 H10D 109.5 . .
C101 C102 H10D 109.5 . .
C103 C102 H10E 109.4 . .
C101 C102 H10E 109.4 . .
H10D C102 H10E 108.0 . .
C104 C103 C102 110.1(8) . .
C104 C103 H10F 109.6 . .
C102 C103 H10F 109.6 . .
C104 C103 H10G 109.6 . .
C102 C103 H10G 109.6 . .
H10F C103 H10G 108.1 . .
C103 C104 C105 106.8(9) . .
C103 C104 H10H 110.4 . .
C105 C104 H10H 110.3 . .
C103 C104 H10I 110.4 . .
C105 C104 H10I 110.4 . .
H10H C104 H10I 108.6 . .
C104 C105 H10J 109.5 . .
C104 C105 H10K 109.4 . .
H10J C105 H10K 109.5 . .
C104 C105 H10L 109.5 . .
H10J C105 H10L 109.5 . .
H10K C105 H10L 109.5 . .
C202 C201 C206 117.5(6) . .
C202 C201 C207 119.7(6) . .
C206 C201 C207 122.7(6) . .
C201 C202 C203 121.6(6) . .
C201 C202 H202 119.2 . .
C203 C202 H202 119.2 . .
C204 C203 C202 119.7(7) . .
C204 C203 H203 120.1 . .
C202 C203 H203 120.1 . .
C203 C204 C205 121.6(7) . .
C203 C204 H204 119.2 . .
C205 C204 H204 119.2 . .
C204 C205 C206 117.7(7) . .
C204 C205 H205 121.2 . .
C206 C205 H205 121.2 . .
C205 C206 C201 121.9(6) . .
C205 C206 H206 119.0 . .
C201 C206 H206 119.1 . .
C201 C207 H20A 109.5 . .
C201 C207 H20B 109.5 . .
H20A C207 H20B 109.5 . .
C201 C207 H20C 109.5 . .
H20A C207 H20C 109.5 . .
H20B C207 H20C 109.5 . .
C37 Fe1 C1 92.97(16) . .
C37 Fe1 C2 130.30(17) . .
C1 Fe1 C2 39.69(15) . .
C37 Fe1 C5 87.00(16) . .
C1 Fe1 C5 40.16(15) . .
C2 Fe1 C5 66.01(15) . .
C37 Fe1 C4 117.25(17) . .
C1 Fe1 C4 66.67(17) . .
C2 Fe1 C4 65.65(16) . .
C5 Fe1 C4 38.96(16) . .
C37 Fe1 C3 153.01(17) . .
C1 Fe1 C3 66.71(17) . .
C2 Fe1 C3 39.00(16) . .
C5 Fe1 C3 66.01(16) . .
C4 Fe1 C3 39.48(15) . .
C37 Fe1 P2 83.20(12) . .
C1 Fe1 P2 108.92(12) . .
C2 Fe1 P2 97.26(12) . .
C5 Fe1 P2 147.01(13) . .
C4 Fe1 P2 158.75(12) . .
C3 Fe1 P2 119.27(11) . .
C37 Fe1 P1 87.07(12) . .
C1 Fe1 P1 165.01(12) . .
C2 Fe1 P1 142.62(13) . .
C5 Fe1 P1 124.96(12) . .
C4 Fe1 P1 100.03(12) . .
C3 Fe1 P1 107.93(14) . .
P2 Fe1 P1 85.99(4) . .
C13 P1 C19 99.70(18) . .
C13 P1 C11 101.40(18) . .
C19 P1 C11 102.65(17) . .
C13 P1 Fe1 121.87(13) . .
C19 P1 Fe1 118.78(14) . .
C11 P1 Fe1 109.61(12) . .
C25 P2 C12 103.65(18) . .
C25 P2 C31 101.36(18) . .
C12 P2 C31 101.10(18) . .
C25 P2 Fe1 119.72(13) . .
C12 P2 Fe1 106.66(13) . .
C31 P2 Fe1 121.60(14) . .
C87 Fe2 C55 94.06(16) . .
C87 Fe2 C51 87.25(15) . .
C55 Fe2 C51 39.39(14) . .
C87 Fe2 C54 131.14(16) . .
C55 Fe2 C54 39.48(15) . .
C51 Fe2 C54 65.72(14) . .
C87 Fe2 C52 116.60(16) . .
C55 Fe2 C52 65.97(15) . .
C51 Fe2 C52 38.80(14) . .
C54 Fe2 C52 65.86(15) . .
C87 Fe2 C53 152.88(16) . .
C55 Fe2 C53 66.19(15) . .
C51 Fe2 C53 65.66(15) . .
C54 Fe2 C53 39.23(15) . .
C52 Fe2 C53 39.47(14) . .
C87 Fe2 P51 84.89(12) . .
C55 Fe2 P51 110.08(11) . .
C51 Fe2 P51 147.72(11) . .
C54 Fe2 P51 96.90(11) . .
C52 Fe2 P51 157.97(11) . .
C53 Fe2 P51 118.52(11) . .
C87 Fe2 P52 84.37(12) . .
C55 Fe2 P52 163.80(11) . .
C51 Fe2 P52 124.42(11) . .
C54 Fe2 P52 144.48(12) . .
C52 Fe2 P52 100.29(11) . .
C53 Fe2 P52 109.28(12) . .
P51 Fe2 P52 85.88(4) . .
C63 P51 C69 101.2(2) . .
C63 P51 C61 102.40(18) . .
C69 P51 C61 101.30(18) . .
C63 P51 Fe2 120.12(14) . .
C69 P51 Fe2 121.37(14) . .
C61 P51 Fe2 107.48(13) . .
C75 P52 C81 100.9(2) . .
C75 P52 C62 103.03(19) . .
C81 P52 C62 101.41(18) . .
C75 P52 Fe2 119.07(14) . .
C81 P52 Fe2 120.39(14) . .
C62 P52 Fe2 109.48(13) . .
C95 Mo1 C46 90.87(16) . .
C95 Mo1 C96 82.17(16) . .
C46 Mo1 C96 88.80(16) . .
C95 Mo1 C45 86.66(16) . .
C46 Mo1 C45 87.97(16) . .
C96 Mo1 C45 168.32(17) . .
C95 Mo1 N1 173.96(13) . .
C46 Mo1 N1 95.12(13) . .
C96 Mo1 N1 97.17(14) . .
C45 Mo1 N1 94.30(14) . .
C95 Mo1 N51 101.09(14) . .
C46 Mo1 N51 168.04(14) . .
C96 Mo1 N51 92.54(13) . .
C45 Mo1 N51 92.94(14) . .
N1 Mo1 N51 72.92(11) . .
C43 N1 C42 117.9(3) . .
C43 N1 Mo1 124.3(2) . .
C42 N1 Mo1 117.8(2) . .
C93 N51 C92 118.7(3) . .
C93 N51 Mo1 124.4(3) . .
C92 N51 Mo1 116.9(2) . .
C2 C1 C5 106.8(4) . .
C2 C1 C6 128.8(4) . .
C5 C1 C6 124.2(4) . .
C2 C1 Fe1 71.1(2) . .
C5 C1 Fe1 71.2(2) . .
C6 C1 Fe1 126.9(3) . .
C3 C2 C1 109.4(4) . .
C3 C2 C7 125.9(4) . .
C1 C2 C7 123.9(4) . .
C3 C2 Fe1 71.3(2) . .
C1 C2 Fe1 69.2(2) . .
C7 C2 Fe1 133.4(3) . .
C2 C3 C4 107.0(4) . .
C2 C3 C8 127.5(4) . .
C4 C3 C8 124.5(4) . .
C2 C3 Fe1 69.7(2) . .
C4 C3 Fe1 69.7(2) . .
C8 C3 Fe1 134.2(3) . .
C5 C4 C3 108.8(4) . .
C5 C4 C9 126.3(4) . .
C3 C4 C9 124.3(4) . .
C5 C4 Fe1 70.7(2) . .
C3 C4 Fe1 70.8(2) . .
C9 C4 Fe1 131.2(3) . .
C4 C5 C1 107.8(4) . .
C4 C5 C10 127.8(4) . .
C1 C5 C10 124.3(4) . .
C4 C5 Fe1 70.4(2) . .
C1 C5 Fe1 68.7(2) . .
C10 C5 Fe1 129.2(3) . .
C1 C6 H6A 109.5 . .
C1 C6 H6B 109.5 . .
H6A C6 H6B 109.5 . .
C1 C6 H6C 109.5 . .
H6A C6 H6C 109.5 . .
H6B C6 H6C 109.5 . .
C2 C7 H7A 109.5 . .
C2 C7 H7B 109.5 . .
H7A C7 H7B 109.5 . .
C2 C7 H7C 109.5 . .
H7A C7 H7C 109.5 . .
H7B C7 H7C 109.5 . .
C3 C8 H8A 109.5 . .
C3 C8 H8B 109.5 . .
H8A C8 H8B 109.5 . .
C3 C8 H8C 109.5 . .
H8A C8 H8C 109.5 . .
H8B C8 H8C 109.5 . .
C4 C9 H9A 109.5 . .
C4 C9 H9B 109.5 . .
H9A C9 H9B 109.5 . .
C4 C9 H9C 109.4 . .
H9A C9 H9C 109.5 . .
H9B C9 H9C 109.5 . .
C5 C10 H10M 109.5 . .
C5 C10 H10N 109.5 . .
H10M C10 H10N 109.5 . .
C5 C10 H10O 109.5 . .
H10M C10 H10O 109.5 . .
H10N C10 H10O 109.5 . .
C12 C11 P1 109.7(3) . .
C12 C11 H11A 109.7 . .
P1 C11 H11A 109.7 . .
C12 C11 H11B 109.7 . .
P1 C11 H11B 109.7 . .
H11A C11 H11B 108.2 . .
C11 C12 P2 107.4(3) . .
C11 C12 H12A 110.2 . .
P2 C12 H12A 110.2 . .
C11 C12 H12B 110.2 . .
P2 C12 H12B 110.2 . .
H12A C12 H12B 108.5 . .
C18 C13 C14 117.0(4) . .
C18 C13 P1 122.2(3) . .
C14 C13 P1 120.8(3) . .
C15 C14 C13 120.7(4) . .
C15 C14 H14 119.7 . .
C13 C14 H14 119.7 . .
C16 C15 C14 120.9(4) . .
C16 C15 H15 119.6 . .
C14 C15 H15 119.6 . .
C15 C16 C17 119.6(4) . .
C15 C16 H16 120.2 . .
C17 C16 H16 120.2 . .
C16 C17 C18 120.4(4) . .
C16 C17 H17 119.8 . .
C18 C17 H17 119.8 . .
C17 C18 C13 121.5(4) . .
C17 C18 H18 119.3 . .
C13 C18 H18 119.3 . .
C20 C19 C24 118.6(3) . .
C20 C19 P1 120.1(3) . .
C24 C19 P1 121.3(3) . .
C19 C20 C21 120.8(4) . .
C19 C20 H20 119.6 . .
C21 C20 H20 119.6 . .
C22 C21 C20 119.3(4) . .
C22 C21 H21 120.4 . .
C20 C21 H21 120.4 . .
C21 C22 C23 120.7(4) . .
C21 C22 H22 119.6 . .
C23 C22 H22 119.6 . .
C24 C23 C22 119.6(4) . .
C24 C23 H23 120.2 . .
C22 C23 H23 120.2 . .
C23 C24 C19 120.9(4) . .
C23 C24 H24 119.5 . .
C19 C24 H24 119.5 . .
C30 C25 C26 118.2(4) . .
C30 C25 P2 121.2(3) . .
C26 C25 P2 120.6(3) . .
C27 C26 C25 121.0(4) . .
C27 C26 H26 119.5 . .
C25 C26 H26 119.5 . .
C28 C27 C26 120.1(4) . .
C28 C27 H27 120.0 . .
C26 C27 H27 120.0 . .
C29 C28 C27 120.0(4) . .
C29 C28 H28 120.0 . .
C27 C28 H28 120.0 . .
C28 C29 C30 120.9(4) . .
C28 C29 H29 119.5 . .
C30 C29 H29 119.5 . .
C29 C30 C25 119.8(4) . .
C29 C30 H30 120.1 . .
C25 C30 H30 120.1 . .
C32 C31 C36 119.2(4) . .
C32 C31 P2 121.9(3) . .
C36 C31 P2 118.8(3) . .
C33 C32 C31 120.1(4) . .
C33 C32 H32 120.0 . .
C31 C32 H32 120.0 . .
C32 C33 C34 120.4(4) . .
C32 C33 H33 119.8 . .
C34 C33 H33 119.8 . .
C35 C34 C33 120.5(4) . .
C35 C34 H34 119.8 . .
C33 C34 H34 119.8 . .
C34 C35 C36 119.4(4) . .
C34 C35 H35 120.3 . .
C36 C35 H35 120.3 . .
C35 C36 C31 120.4(4) . .
C35 C36 H36 119.8 . .
C31 C36 H36 119.8 . .
C38 C37 Fe1 177.5(4) . .
C37 C38 C39 173.3(4) . .
C43 C39 C40 116.0(3) . .
C43 C39 C38 120.5(3) . .
C40 C39 C38 123.5(4) . .
C41 C40 C39 119.6(4) . .
C41 C40 H40 120.2 . .
C39 C40 H40 120.2 . .
C40 C41 C42 121.1(4) . .
C40 C41 H41 119.4 . .
C42 C41 H41 119.4 . .
N1 C42 C41 120.1(3) . .
N1 C42 C92 115.1(3) . .
C41 C42 C92 124.7(3) . .
N1 C43 C39 125.0(4) . .
N1 C43 H43 117.5 . .
C39 C43 H43 117.5 . .
O1 C45 Mo1 173.3(4) . .
O2 C46 Mo1 176.3(4) . .
C52 C51 C55 108.4(4) . .
C52 C51 C56 125.6(4) . .
C55 C51 C56 125.7(4) . .
C52 C51 Fe2 71.0(2) . .
C55 C51 Fe2 69.0(2) . .
C56 C51 Fe2 130.3(2) . .
C51 C52 C53 108.0(3) . .
C51 C52 C57 127.2(4) . .
C53 C52 C57 124.0(4) . .
C51 C52 Fe2 70.2(2) . .
C53 C52 Fe2 70.5(2) . .
C57 C52 Fe2 132.9(3) . .
C54 C53 C52 107.2(4) . .
C54 C53 C58 127.3(4) . .
C52 C53 C58 124.8(4) . .
C54 C53 Fe2 69.8(2) . .
C52 C53 Fe2 70.0(2) . .
C58 C53 Fe2 132.3(3) . .
C55 C54 C53 108.0(4) . .
C55 C54 C59 126.0(4) . .
C53 C54 C59 125.4(4) . .
C55 C54 Fe2 68.9(2) . .
C53 C54 Fe2 71.0(2) . .
C59 C54 Fe2 133.2(3) . .
C51 C55 C54 108.3(3) . .
C51 C55 C60 125.6(4) . .
C54 C55 C60 126.1(4) . .
C51 C55 Fe2 71.6(2) . .
C54 C55 Fe2 71.6(2) . .
C60 C55 Fe2 124.8(3) . .
C51 C56 H56A 109.5 . .
C51 C56 H56B 109.5 . .
H56A C56 H56B 109.5 . .
C51 C56 H56C 109.5 . .
H56A C56 H56C 109.5 . .
H56B C56 H56C 109.5 . .
C52 C57 H57A 109.5 . .
C52 C57 H57B 109.5 . .
H57A C57 H57B 109.5 . .
C52 C57 H57C 109.5 . .
H57A C57 H57C 109.5 . .
H57B C57 H57C 109.5 . .
C53 C58 H58A 109.5 . .
C53 C58 H58B 109.5 . .
H58A C58 H58B 109.5 . .
C53 C58 H58C 109.5 . .
H58A C58 H58C 109.5 . .
H58B C58 H58C 109.5 . .
C54 C59 H59A 109.5 . .
C54 C59 H59B 109.5 . .
H59A C59 H59B 109.5 . .
C54 C59 H59C 109.5 . .
H59A C59 H59C 109.5 . .
H59B C59 H59C 109.5 . .
C55 C60 H60A 109.5 . .
C55 C60 H60B 109.5 . .
H60A C60 H60B 109.5 . .
C55 C60 H60C 109.5 . .
H60A C60 H60C 109.5 . .
H60B C60 H60C 109.5 . .
C62 C61 P51 109.0(3) . .
C62 C61 H61A 109.9 . .
P51 C61 H61A 109.9 . .
C62 C61 H61B 109.9 . .
P51 C61 H61B 109.9 . .
H61A C61 H61B 108.3 . .
C61 C62 P52 112.2(3) . .
C61 C62 H62A 109.2 . .
P52 C62 H62A 109.2 . .
C61 C62 H62B 109.2 . .
P52 C62 H62B 109.2 . .
H62A C62 H62B 107.9 . .
C68 C63 C64 117.8(4) . .
C68 C63 P51 122.4(4) . .
C64 C63 P51 119.8(3) . .
C65 C64 C63 120.9(4) . .
C65 C64 H64 119.5 . .
C63 C64 H64 119.5 . .
C64 C65 C66 120.3(5) . .
C64 C65 H65 119.9 . .
C66 C65 H65 119.9 . .
C67 C66 C65 119.1(5) . .
C67 C66 H66 120.5 . .
C65 C66 H66 120.4 . .
C66 C67 C68 121.4(5) . .
C66 C67 H67 119.3 . .
C68 C67 H67 119.3 . .
C67 C68 C63 120.5(5) . .
C67 C68 H68 119.7 . .
C63 C68 H68 119.7 . .
C74 C69 C70 117.1(4) . .
C74 C69 P51 121.2(3) . .
C70 C69 P51 121.6(3) . .
C71 C70 C69 121.4(4) . .
C71 C70 H70 119.3 . .
C69 C70 H70 119.3 . .
C70 C71 C72 120.6(5) . .
C70 C71 H71 119.7 . .
C72 C71 H71 119.7 . .
C73 C72 C71 118.7(5) . .
C73 C72 H72 120.7 . .
C71 C72 H72 120.7 . .
C74 C73 C72 120.1(4) . .
C74 C73 H73 120.0 . .
C72 C73 H73 120.0 . .
C73 C74 C69 122.1(4) . .
C73 C74 H74 118.9 . .
C69 C74 H74 118.9 . .
C80 C75 C76 117.1(4) . .
C80 C75 P52 121.5(3) . .
C76 C75 P52 121.0(3) . .
C75 C76 C77 121.1(5) . .
C75 C76 H76 119.5 . .
C77 C76 H76 119.5 . .
C78 C77 C76 120.0(5) . .
C78 C77 H77 120.0 . .
C76 C77 H77 120.0 . .
C77 C78 C79 119.7(5) . .
C77 C78 H78 120.2 . .
C79 C78 H78 120.2 . .
C78 C79 C80 120.0(5) . .
C78 C79 H79 120.0 . .
C80 C79 H79 120.0 . .
C75 C80 C79 122.2(5) . .
C75 C80 H80 118.9 . .
C79 C80 H80 118.9 . .
C82 C81 C86 119.0(4) . .
C82 C81 P52 121.9(3) . .
C86 C81 P52 119.0(3) . .
C81 C82 C83 120.7(4) . .
C81 C82 H82 119.7 . .
C83 C82 H82 119.7 . .
C84 C83 C82 120.6(4) . .
C84 C83 H83 119.7 . .
C82 C83 H83 119.7 . .
C83 C84 C85 118.9(4) . .
C83 C84 H84 120.5 . .
C85 C84 H84 120.6 . .
C84 C85 C86 121.5(5) . .
C84 C85 H85 119.2 . .
C86 C85 H85 119.2 . .
C85 C86 C81 119.2(5) . .
C85 C86 H86 120.4 . .
C81 C86 H86 120.4 . .
C88 C87 Fe2 173.7(3) . .
C87 C88 C89 176.3(4) . .
C90 C89 C93 116.7(4) . .
C90 C89 C88 123.4(4) . .
C93 C89 C88 119.9(4) . .
C91 C90 C89 120.3(4) . .
C91 C90 H90 119.8 . .
C89 C90 H90 119.8 . .
C90 C91 C92 120.3(4) . .
C90 C91 H91 119.8 . .
C92 C91 H91 119.9 . .
N51 C92 C91 119.9(3) . .
N51 C92 C42 117.1(3) . .
C91 C92 C42 123.0(4) . .
N51 C93 C89 124.1(4) . .
N51 C93 H93 118.0 . .
C89 C93 H93 118.0 . .
O51 C95 Mo1 177.6(3) . .
O52 C96 Mo1 170.4(4) . .

loop_
_geom_bond_atom_site_label_1
_geom_bond_atom_site_label_2
_geom_bond_distance
_geom_bond_site_symmetry_2
C301 C302 1.50(2) .
C301 C303 1.200(17) 3_567
C302 C303 1.30(2) .
C302 C304 1.53(3) .
C303 C304 1.540(16) .
C303 C301 1.200(17) 3_567
C101 C102 1.512(11) .
C101 H10A 0.9600 .
C101 H10B 0.9600 .
C101 H10C 0.9600 .
C102 C103 1.485(13) .
C102 H10D 0.9700 .
C102 H10E 0.9700 .
C103 C104 1.482(12) .
C103 H10F 0.9700 .
C103 H10G 0.9700 .
C104 C105 1.506(10) .
C104 H10H 0.9700 .
C104 H10I 0.9700 .
C105 H10J 0.9600 .
C105 H10K 0.9600 .
C105 H10L 0.9600 .
C201 C202 1.348(7) .
C201 C206 1.393(8) .
C201 C207 1.524(8) .
C202 C203 1.370(8) .
C202 H202 0.9300 .
C203 C204 1.352(9) .
C203 H203 0.9300 .
C204 C205 1.360(9) .
C204 H204 0.9300 .
C205 C206 1.379(8) .
C205 H205 0.9300 .
C206 H206 0.9300 .
C207 H20A 0.9600 .
C207 H20B 0.9600 .
C207 H20C 0.9600 .
Fe1 C37 1.892(4) .
Fe1 C1 2.089(4) .
Fe1 C2 2.113(4) .
Fe1 C5 2.122(4) .
Fe1 C4 2.119(4) .
Fe1 C3 2.133(4) .
Fe1 P2 2.1796(12) .
Fe1 P1 2.1866(12) .
P1 C13 1.833(4) .
P1 C19 1.842(4) .
P1 C11 1.872(4) .
P2 C25 1.836(4) .
P2 C12 1.839(4) .
P2 C31 1.843(4) .
Fe2 C87 1.869(4) .
Fe2 C55 2.083(4) .
Fe2 C51 2.118(4) .
Fe2 C54 2.119(4) .
Fe2 C52 2.129(3) .
Fe2 C53 2.135(4) .
Fe2 P51 2.1695(12) .
Fe2 P52 2.1735(12) .
P51 C63 1.831(4) .
P51 C69 1.841(4) .
P51 C61 1.846(4) .
P52 C75 1.832(4) .
P52 C81 1.841(4) .
P52 C62 1.878(4) .
Mo1 C95 1.960(4) .
Mo1 C46 1.973(4) .
Mo1 C96 2.030(5) .
Mo1 C45 2.053(5) .
Mo1 N1 2.235(3) .
Mo1 N51 2.243(3) .
O1 C45 1.136(5) .
O2 C46 1.151(4) .
O51 C95 1.163(4) .
O52 C96 1.149(5) .
N1 C43 1.340(5) .
N1 C42 1.366(4) .
N51 C93 1.337(5) .
N51 C92 1.356(5) .
C1 C2 1.427(6) .
C1 C5 1.446(6) .
C1 C6 1.481(6) .
C2 C3 1.417(6) .
C2 C7 1.515(5) .
C3 C4 1.436(5) .
C3 C8 1.491(6) .
C4 C5 1.414(6) .
C4 C9 1.507(6) .
C5 C10 1.501(5) .
C6 H6A 0.9600 .
C6 H6B 0.9600 .
C6 H6C 0.9600 .
C7 H7A 0.9600 .
C7 H7B 0.9600 .
C7 H7C 0.9600 .
C8 H8A 0.9600 .
C8 H8B 0.9600 .
C8 H8C 0.9600 .
C9 H9A 0.9600 .
C9 H9B 0.9600 .
C9 H9C 0.9600 .
C10 H10M 0.9600 .
C10 H10N 0.9600 .
C10 H10O 0.9600 .
C11 C12 1.517(5) .
C11 H11A 0.9700 .
C11 H11B 0.9700 .
C12 H12A 0.9700 .
C12 H12B 0.9700 .
C13 C18 1.392(5) .
C13 C14 1.406(5) .
C14 C15 1.387(5) .
C14 H14 0.9300 .
C15 C16 1.363(6) .
C15 H15 0.9300 .
C16 C17 1.372(5) .
C16 H16 0.9300 .
C17 C18 1.383(6) .
C17 H17 0.9300 .
C18 H18 0.9300 .
C19 C20 1.376(5) .
C19 C24 1.384(5) .
C20 C21 1.404(5) .
C20 H20 0.9300 .
C21 C22 1.361(6) .
C21 H21 0.9300 .
C22 C23 1.380(7) .
C22 H22 0.9300 .
C23 C24 1.380(5) .
C23 H23 0.9300 .
C24 H24 0.9300 .
C25 C30 1.390(5) .
C25 C26 1.393(5) .
C26 C27 1.372(5) .
C26 H26 0.9300 .
C27 C28 1.364(6) .
C27 H27 0.9300 .
C28 C29 1.364(6) .
C28 H28 0.9300 .
C29 C30 1.383(6) .
C29 H29 0.9300 .
C30 H30 0.9300 .
C31 C32 1.385(5) .
C31 C36 1.397(6) .
C32 C33 1.378(5) .
C32 H32 0.9300 .
C33 C34 1.382(7) .
C33 H33 0.9300 .
C34 C35 1.375(6) .
C34 H34 0.9300 .
C35 C36 1.391(5) .
C35 H35 0.9300 .
C36 H36 0.9300 .
C37 C38 1.204(5) .
C38 C39 1.439(5) .
C39 C43 1.388(5) .
C39 C40 1.405(5) .
C40 C41 1.364(5) .
C40 H40 0.9300 .
C41 C42 1.387(5) .
C41 H41 0.9300 .
C42 C92 1.462(5) .
C43 H43 0.9300 .
C51 C52 1.411(5) .
C51 C55 1.416(5) .
C51 C56 1.502(5) .
C52 C53 1.440(5) .
C52 C57 1.487(5) .
C53 C54 1.428(6) .
C53 C58 1.505(5) .
C54 C55 1.419(5) .
C54 C59 1.492(5) .
C55 C60 1.501(5) .
C56 H56A 0.9600 .
C56 H56B 0.9600 .
C56 H56C 0.9600 .
C57 H57A 0.9600 .
C57 H57B 0.9600 .
C57 H57C 0.9600 .
C58 H58A 0.9600 .
C58 H58B 0.9600 .
C58 H58C 0.9600 .
C59 H59A 0.9600 .
C59 H59B 0.9600 .
C59 H59C 0.9600 .
C60 H60A 0.9600 .
C60 H60B 0.9600 .
C60 H60C 0.9600 .
C61 C62 1.509(5) .
C61 H61A 0.9700 .
C61 H61B 0.9700 .
C62 H62A 0.9700 .
C62 H62B 0.9700 .
C63 C68 1.393(6) .
C63 C64 1.406(6) .
C64 C65 1.384(6) .
C64 H64 0.9300 .
C65 C66 1.379(7) .
C65 H65 0.9300 .
C66 C67 1.380(7) .
C66 H66 0.9300 .
C67 C68 1.374(6) .
C67 H67 0.9300 .
C68 H68 0.9300 .
C69 C74 1.386(5) .
C69 C70 1.398(6) .
C70 C71 1.362(6) .
C70 H70 0.9300 .
C71 C72 1.400(6) .
C71 H71 0.9300 .
C72 C73 1.380(6) .
C72 H72 0.9300 .
C73 C74 1.373(6) .
C73 H73 0.9300 .
C74 H74 0.9300 .
C75 C80 1.371(6) .
C75 C76 1.389(6) .
C76 C77 1.397(6) .
C76 H76 0.9300 .
C77 C78 1.358(7) .
C77 H77 0.9300 .
C78 C79 1.376(7) .
C78 H78 0.9300 .
C79 C80 1.373(6) .
C79 H79 0.9300 .
C80 H80 0.9300 .
C81 C82 1.385(6) .
C81 C86 1.394(5) .
C82 C83 1.386(6) .
C82 H82 0.9300 .
C83 C84 1.375(6) .
C83 H83 0.9300 .
C84 C85 1.375(7) .
C84 H84 0.9300 .
C85 C86 1.393(6) .
C85 H85 0.9300 .
C86 H86 0.9300 .
C87 C88 1.231(5) .
C88 C89 1.422(5) .
C89 C90 1.377(5) .
C89 C93 1.395(5) .
C90 C91 1.367(5) .
C90 H90 0.9300 .
C91 C92 1.400(5) .
C91 H91 0.9300 .
C93 H93 0.9300 .

loop_
_geom_torsion_atom_site_label_1
_geom_torsion_atom_site_label_2
_geom_torsion_atom_site_label_3
_geom_torsion_atom_site_label_4
_geom_torsion
_geom_torsion_site_symmetry_1
_geom_torsion_site_symmetry_4
C303 C301 C302 C303 5.3(18) 3_567 .
C303 C301 C302 C304 7(4) 3_567 .
C301 C302 C303 C304 179.3(12) . .
C301 C302 C303 C301 -9(3) . 3_567
C304 C302 C303 C301 172(3) . 3_567
C301 C303 C304 C302 -172(3) 3_567 .
C301 C302 C304 C303 -2(3) . .
C101 C102 C103 C104 178.7(8) . .
C102 C103 C104 C105 -176.9(8) . .
C206 C201 C202 C203 0.0(8) . .
C207 C201 C202 C203 -176.9(5) . .
C201 C202 C203 C204 -0.3(9) . .
C202 C203 C204 C205 1.0(10) . .
C203 C204 C205 C206 -1.2(10) . .
C204 C205 C206 C201 0.9(9) . .
C202 C201 C206 C205 -0.3(8) . .
C207 C201 C206 C205 176.5(5) . .
C37 Fe1 P1 C13 -167.77(19) . .
C1 Fe1 P1 C13 -77.2(5) . .
C2 Fe1 P1 C13 12.1(3) . .
C5 Fe1 P1 C13 -83.5(2) . .
C4 Fe1 P1 C13 -50.61(19) . .
C3 Fe1 P1 C13 -10.66(19) . .
P2 Fe1 P1 C13 108.84(16) . .
C37 Fe1 P1 C19 -43.17(19) . .
C1 Fe1 P1 C19 47.4(5) . .
C2 Fe1 P1 C19 136.7(2) . .
C5 Fe1 P1 C19 41.1(2) . .
C4 Fe1 P1 C19 73.99(19) . .
C3 Fe1 P1 C19 113.94(19) . .
P2 Fe1 P1 C19 -126.55(15) . .
C37 Fe1 P1 C11 74.29(17) . .
C1 Fe1 P1 C11 164.9(5) . .
C2 Fe1 P1 C11 -105.8(2) . .
C5 Fe1 P1 C11 158.57(19) . .
C4 Fe1 P1 C11 -168.55(17) . .
C3 Fe1 P1 C11 -128.60(17) . .
P2 Fe1 P1 C11 -9.09(13) . .
C37 Fe1 P2 C25 59.43(19) . .
C1 Fe1 P2 C25 -31.39(19) . .
C2 Fe1 P2 C25 -70.5(2) . .
C5 Fe1 P2 C25 -14.3(3) . .
C4 Fe1 P2 C25 -105.5(4) . .
C3 Fe1 P2 C25 -104.7(2) . .
P1 Fe1 P2 C25 146.96(15) . .
C37 Fe1 P2 C12 -57.60(18) . .
C1 Fe1 P2 C12 -148.42(18) . .
C2 Fe1 P2 C12 172.50(18) . .
C5 Fe1 P2 C12 -131.3(2) . .
C4 Fe1 P2 C12 137.5(4) . .
C3 Fe1 P2 C12 138.3(2) . .
P1 Fe1 P2 C12 29.93(14) . .
C37 Fe1 P2 C31 -172.43(19) . .
C1 Fe1 P2 C31 96.74(19) . .
C2 Fe1 P2 C31 57.66(19) . .
C5 Fe1 P2 C31 113.9(2) . .
C4 Fe1 P2 C31 22.6(4) . .
C3 Fe1 P2 C31 23.4(2) . .
P1 Fe1 P2 C31 -84.91(15) . .
C87 Fe2 P51 C63 64.0(2) . .
C55 Fe2 P51 C63 -28.4(2) . .
C51 Fe2 P51 C63 -12.6(3) . .
C54 Fe2 P51 C63 -66.8(2) . .
C52 Fe2 P51 C63 -103.8(3) . .
C53 Fe2 P51 C63 -101.5(2) . .
P52 Fe2 P51 C63 148.74(17) . .
C87 Fe2 P51 C69 -167.9(2) . .
C55 Fe2 P51 C69 99.6(2) . .
C51 Fe2 P51 C69 115.5(3) . .
C54 Fe2 P51 C69 61.2(2) . .
C52 Fe2 P51 C69 24.3(3) . .
C53 Fe2 P51 C69 26.5(2) . .
P52 Fe2 P51 C69 -83.19(16) . .
C87 Fe2 P51 C61 -52.26(18) . .
C55 Fe2 P51 C61 -144.73(18) . .
C51 Fe2 P51 C61 -128.9(2) . .
C54 Fe2 P51 C61 176.86(18) . .
C52 Fe2 P51 C61 139.9(3) . .
C53 Fe2 P51 C61 142.17(19) . .
P52 Fe2 P51 C61 32.44(15) . .
C87 Fe2 P52 C75 -174.2(2) . .
C55 Fe2 P52 C75 -89.1(4) . .
C51 Fe2 P52 C75 -91.5(2) . .
C54 Fe2 P52 C75 4.4(3) . .
C52 Fe2 P52 C75 -58.2(2) . .
C53 Fe2 P52 C75 -18.3(2) . .
P51 Fe2 P52 C75 100.52(17) . .
C87 Fe2 P52 C81 -49.05(19) . .
C55 Fe2 P52 C81 36.1(4) . .
C51 Fe2 P52 C81 33.7(2) . .
C54 Fe2 P52 C81 129.6(2) . .
C52 Fe2 P52 C81 67.02(19) . .
C53 Fe2 P52 C81 106.87(19) . .
P51 Fe2 P52 C81 -134.31(16) . .
C87 Fe2 P52 C62 67.73(19) . .
C55 Fe2 P52 C62 152.9(4) . .
C51 Fe2 P52 C62 150.49(19) . .
C54 Fe2 P52 C62 -113.6(2) . .
C52 Fe2 P52 C62 -176.20(18) . .
C53 Fe2 P52 C62 -136.34(19) . .
P51 Fe2 P52 C62 -17.53(15) . .
C95 Mo1 N1 C43 -175.3(12) . .
C46 Mo1 N1 C43 -2.6(3) . .
C96 Mo1 N1 C43 -92.0(3) . .
C45 Mo1 N1 C43 85.8(3) . .
N51 Mo1 N1 C43 177.6(3) . .
C95 Mo1 N1 C42 4.0(14) . .
C46 Mo1 N1 C42 176.8(3) . .
C96 Mo1 N1 C42 87.4(3) . .
C45 Mo1 N1 C42 -94.9(3) . .
N51 Mo1 N1 C42 -3.1(2) . .
C95 Mo1 N51 C93 2.9(3) . .
C46 Mo1 N51 C93 -178.4(6) . .
C96 Mo1 N51 C93 85.4(3) . .
C45 Mo1 N51 C93 -84.2(3) . .
N1 Mo1 N51 C93 -177.8(3) . .
C95 Mo1 N51 C92 -176.6(3) . .
C46 Mo1 N51 C92 2.2(8) . .
C96 Mo1 N51 C92 -94.1(3) . .
C45 Mo1 N51 C92 96.3(3) . .
N1 Mo1 N51 C92 2.7(2) . .
C37 Fe1 C1 C2 -162.1(3) . .
C5 Fe1 C1 C2 116.1(4) . .
C4 Fe1 C1 C2 79.4(3) . .
C3 Fe1 C1 C2 36.3(2) . .
P2 Fe1 C1 C2 -78.3(3) . .
P1 Fe1 C1 C2 108.1(5) . .
C37 Fe1 C1 C5 81.8(3) . .
C2 Fe1 C1 C5 -116.1(4) . .
C4 Fe1 C1 C5 -36.7(2) . .
C3 Fe1 C1 C5 -79.8(3) . .
P2 Fe1 C1 C5 165.6(2) . .
P1 Fe1 C1 C5 -8.0(6) . .
C37 Fe1 C1 C6 -37.3(4) . .
C2 Fe1 C1 C6 124.8(5) . .
C5 Fe1 C1 C6 -119.1(5) . .
C4 Fe1 C1 C6 -155.8(4) . .
C3 Fe1 C1 C6 161.1(4) . .
P2 Fe1 C1 C6 46.5(4) . .
P1 Fe1 C1 C6 -127.1(4) . .
C5 C1 C2 C3 2.5(5) . .
C6 C1 C2 C3 177.3(4) . .
Fe1 C1 C2 C3 -60.1(3) . .
C5 C1 C2 C7 -168.3(4) . .
C6 C1 C2 C7 6.5(7) . .
Fe1 C1 C2 C7 129.1(4) . .
C5 C1 C2 Fe1 62.6(3) . .
C6 C1 C2 Fe1 -122.6(5) . .
C37 Fe1 C2 C3 144.0(3) . .
C1 Fe1 C2 C3 120.3(4) . .
C5 Fe1 C2 C3 80.9(3) . .
C4 Fe1 C2 C3 38.1(2) . .
P2 Fe1 C2 C3 -128.7(2) . .
P1 Fe1 C2 C3 -35.8(3) . .
C37 Fe1 C2 C1 23.8(3) . .
C5 Fe1 C2 C1 -39.3(3) . .
C4 Fe1 C2 C1 -82.2(3) . .
C3 Fe1 C2 C1 -120.3(4) . .
P2 Fe1 C2 C1 111.0(2) . .
P1 Fe1 C2 C1 -156.1(2) . .
C37 Fe1 C2 C7 -93.8(5) . .
C1 Fe1 C2 C7 -117.6(6) . .
C5 Fe1 C2 C7 -156.9(5) . .
C4 Fe1 C2 C7 160.2(5) . .
C3 Fe1 C2 C7 122.1(6) . .
P2 Fe1 C2 C7 -6.6(5) . .
P1 Fe1 C2 C7 86.3(5) . .
C1 C2 C3 C4 -1.1(5) . .
C7 C2 C3 C4 169.4(4) . .
Fe1 C2 C3 C4 -60.1(3) . .
C1 C2 C3 C8 -170.3(4) . .
C7 C2 C3 C8 0.2(7) . .
Fe1 C2 C3 C8 130.8(4) . .
C1 C2 C3 Fe1 58.9(3) . .
C7 C2 C3 Fe1 -130.6(4) . .
C37 Fe1 C3 C2 -80.8(4) . .
C1 Fe1 C3 C2 -36.9(2) . .
C5 Fe1 C3 C2 -80.9(3) . .
C4 Fe1 C3 C2 -118.0(4) . .
P2 Fe1 C3 C2 62.5(3) . .
P1 Fe1 C3 C2 158.1(2) . .
C37 Fe1 C3 C4 37.2(5) . .
C1 Fe1 C3 C4 81.0(3) . .
C2 Fe1 C3 C4 118.0(4) . .
C5 Fe1 C3 C4 37.0(2) . .
P2 Fe1 C3 C4 -179.6(2) . .
P1 Fe1 C3 C4 -84.0(3) . .
C37 Fe1 C3 C8 156.0(4) . .
C1 Fe1 C3 C8 -160.1(5) . .
C2 Fe1 C3 C8 -123.2(5) . .
C5 Fe1 C3 C8 155.9(5) . .
C4 Fe1 C3 C8 118.9(6) . .
P2 Fe1 C3 C8 -60.7(5) . .
P1 Fe1 C3 C8 34.9(5) . .
C2 C3 C4 C5 -0.7(5) . .
C8 C3 C4 C5 168.9(4) . .
Fe1 C3 C4 C5 -60.7(3) . .
C2 C3 C4 C9 -172.6(4) . .
C8 C3 C4 C9 -3.0(7) . .
Fe1 C3 C4 C9 127.4(4) . .
C2 C3 C4 Fe1 60.1(3) . .
C8 C3 C4 Fe1 -130.3(4) . .
C37 Fe1 C4 C5 -43.1(3) . .
C1 Fe1 C4 C5 37.8(2) . .
C2 Fe1 C4 C5 81.4(3) . .
C3 Fe1 C4 C5 119.0(4) . .
P2 Fe1 C4 C5 120.0(3) . .
P1 Fe1 C4 C5 -135.0(2) . .
C37 Fe1 C4 C3 -162.0(3) . .
C1 Fe1 C4 C3 -81.2(3) . .
C2 Fe1 C4 C3 -37.6(3) . .
C5 Fe1 C4 C3 -119.0(4) . .
P2 Fe1 C4 C3 1.1(5) . .
P1 Fe1 C4 C3 106.1(2) . .
C37 Fe1 C4 C9 78.7(5) . .
C1 Fe1 C4 C9 159.6(5) . .
C2 Fe1 C4 C9 -156.9(5) . .
C5 Fe1 C4 C9 121.8(5) . .
C3 Fe1 C4 C9 -119.3(5) . .
P2 Fe1 C4 C9 -118.2(4) . .
P1 Fe1 C4 C9 -13.2(4) . .
C3 C4 C5 C1 2.2(5) . .
C9 C4 C5 C1 173.9(4) . .
Fe1 C4 C5 C1 -58.6(3) . .
C3 C4 C5 C10 -174.2(4) . .
C9 C4 C5 C10 -2.5(7) . .
Fe1 C4 C5 C10 125.0(4) . .
C3 C4 C5 Fe1 60.8(3) . .
C9 C4 C5 Fe1 -127.5(4) . .
C2 C1 C5 C4 -2.8(5) . .
C6 C1 C5 C4 -177.9(4) . .
Fe1 C1 C5 C4 59.7(3) . .
C2 C1 C5 C10 173.7(4) . .
C6 C1 C5 C10 -1.4(7) . .
Fe1 C1 C5 C10 -123.8(4) . .
C2 C1 C5 Fe1 -62.5(3) . .
C6 C1 C5 Fe1 122.4(4) . .
C37 Fe1 C5 C4 142.6(2) . .
C1 Fe1 C5 C4 -119.2(3) . .
C2 Fe1 C5 C4 -80.4(3) . .
C3 Fe1 C5 C4 -37.5(2) . .
P2 Fe1 C5 C4 -144.8(2) . .
P1 Fe1 C5 C4 58.2(3) . .
C37 Fe1 C5 C1 -98.2(3) . .
C2 Fe1 C5 C1 38.9(2) . .
C4 Fe1 C5 C1 119.2(3) . .
C3 Fe1 C5 C1 81.7(3) . .
P2 Fe1 C5 C1 -25.6(4) . .
P1 Fe1 C5 C1 177.48(19) . .
C37 Fe1 C5 C10 19.3(4) . .
C1 Fe1 C5 C10 117.5(5) . .
C2 Fe1 C5 C10 156.4(5) . .
C4 Fe1 C5 C10 -123.3(5) . .
C3 Fe1 C5 C10 -160.8(5) . .
P2 Fe1 C5 C10 91.9(4) . .
P1 Fe1 C5 C10 -65.0(4) . .
C13 P1 C11 C12 -148.8(3) . .
C19 P1 C11 C12 108.4(3) . .
Fe1 P1 C11 C12 -18.7(3) . .
P1 C11 C12 P2 41.9(3) . .
C25 P2 C12 C11 -176.6(3) . .
C31 P2 C12 C11 78.7(3) . .
Fe1 P2 C12 C11 -49.4(3) . .
C19 P1 C13 C18 -28.0(4) . .
C11 P1 C13 C18 -133.2(4) . .
Fe1 P1 C13 C18 104.9(3) . .
C19 P1 C13 C14 153.6(3) . .
C11 P1 C13 C14 48.5(4) . .
Fe1 P1 C13 C14 -73.4(4) . .
C18 C13 C14 C15 -0.6(6) . .
P1 C13 C14 C15 177.9(3) . .
C13 C14 C15 C16 -0.4(7) . .
C14 C15 C16 C17 1.3(7) . .
C15 C16 C17 C18 -1.3(7) . .
C16 C17 C18 C13 0.4(7) . .
C14 C13 C18 C17 0.6(6) . .
P1 C13 C18 C17 -177.9(3) . .
C13 P1 C19 C20 120.2(3) . .
C11 P1 C19 C20 -135.7(3) . .
Fe1 P1 C19 C20 -14.7(4) . .
C13 P1 C19 C24 -59.2(4) . .
C11 P1 C19 C24 44.9(4) . .
Fe1 P1 C19 C24 165.9(3) . .
C24 C19 C20 C21 0.6(6) . .
P1 C19 C20 C21 -178.8(3) . .
C19 C20 C21 C22 -1.1(7) . .
C20 C21 C22 C23 0.8(8) . .
C21 C22 C23 C24 0.0(8) . .
C22 C23 C24 C19 -0.5(7) . .
C20 C19 C24 C23 0.2(6) . .
P1 C19 C24 C23 179.6(4) . .
C12 P2 C25 C30 -141.5(3) . .
C31 P2 C25 C30 -37.0(4) . .
Fe1 P2 C25 C30 99.9(3) . .
C12 P2 C25 C26 40.1(4) . .
C31 P2 C25 C26 144.7(3) . .
Fe1 P2 C25 C26 -78.4(3) . .
C30 C25 C26 C27 0.5(6) . .
P2 C25 C26 C27 178.9(3) . .
C25 C26 C27 C28 -0.5(6) . .
C26 C27 C28 C29 -0.4(7) . .
C27 C28 C29 C30 1.3(7) . .
C28 C29 C30 C25 -1.4(7) . .
C26 C25 C30 C29 0.5(6) . .
P2 C25 C30 C29 -177.9(3) . .
C25 P2 C31 C32 -43.8(4) . .
C12 P2 C31 C32 62.8(4) . .
Fe1 P2 C31 C32 -179.6(3) . .
C25 P2 C31 C36 138.2(3) . .
C12 P2 C31 C36 -115.2(3) . .
Fe1 P2 C31 C36 2.4(4) . .
C36 C31 C32 C33 -0.2(6) . .
P2 C31 C32 C33 -178.2(3) . .
C31 C32 C33 C34 -2.3(6) . .
C32 C33 C34 C35 3.1(7) . .
C33 C34 C35 C36 -1.3(7) . .
C34 C35 C36 C31 -1.2(6) . .
C32 C31 C36 C35 2.0(6) . .
P2 C31 C36 C35 -180.0(3) . .
C1 Fe1 C37 C38 -19(8) . .
C2 Fe1 C37 C38 -34(8) . .
C5 Fe1 C37 C38 20(8) . .
C4 Fe1 C37 C38 46(8) . .
C3 Fe1 C37 C38 20(8) . .
P2 Fe1 C37 C38 -128(8) . .
P1 Fe1 C37 C38 146(8) . .
Fe1 C37 C38 C39 118(8) . .
C37 C38 C39 C43 -59(4) . .
C37 C38 C39 C40 120(4) . .
C43 C39 C40 C41 3.8(5) . .
C38 C39 C40 C41 -174.5(4) . .
C39 C40 C41 C42 -0.7(6) . .
C43 N1 C42 C41 3.3(5) . .
Mo1 N1 C42 C41 -176.0(3) . .
C43 N1 C42 C92 -177.5(3) . .
Mo1 N1 C42 C92 3.2(4) . .
C40 C41 C42 N1 -3.1(6) . .
C40 C41 C42 C92 177.8(4) . .
C42 N1 C43 C39 0.1(6) . .
Mo1 N1 C43 C39 179.4(3) . .
C40 C39 C43 N1 -3.7(6) . .
C38 C39 C43 N1 174.7(4) . .
C95 Mo1 C45 O1 25(3) . .
C46 Mo1 C45 O1 -66(3) . .
C96 Mo1 C45 O1 8(4) . .
N1 Mo1 C45 O1 -161(3) . .
N51 Mo1 C45 O1 126(3) . .
C95 Mo1 C46 O2 175(6) . .
C96 Mo1 C46 O2 92(6) . .
C45 Mo1 C46 O2 -99(6) . .
N1 Mo1 C46 O2 -5(6) . .
N51 Mo1 C46 O2 -4(6) . .
C87 Fe2 C51 C52 140.8(2) . .
C55 Fe2 C51 C52 -119.4(3) . .
C54 Fe2 C51 C52 -81.1(2) . .
C53 Fe2 C51 C52 -37.9(2) . .
P51 Fe2 C51 C52 -143.2(2) . .
P52 Fe2 C51 C52 59.6(2) . .
C87 Fe2 C51 C55 -99.8(2) . .
C54 Fe2 C51 C55 38.3(2) . .
C52 Fe2 C51 C55 119.4(3) . .
C53 Fe2 C51 C55 81.5(2) . .
P51 Fe2 C51 C55 -23.9(3) . .
P52 Fe2 C51 C55 178.95(18) . .
C87 Fe2 C51 C56 19.8(4) . .
C55 Fe2 C51 C56 119.6(5) . .
C54 Fe2 C51 C56 157.9(4) . .
C52 Fe2 C51 C56 -121.0(5) . .
C53 Fe2 C51 C56 -158.8(4) . .
P51 Fe2 C51 C56 95.8(4) . .
P52 Fe2 C51 C56 -61.4(4) . .
C55 C51 C52 C53 1.6(4) . .
C56 C51 C52 C53 -172.9(3) . .
Fe2 C51 C52 C53 60.7(2) . .
C55 C51 C52 C57 171.6(3) . .
C56 C51 C52 C57 -2.9(6) . .
Fe2 C51 C52 C57 -129.4(4) . .
C55 C51 C52 Fe2 -59.0(2) . .
C56 C51 C52 Fe2 126.5(3) . .
C87 Fe2 C52 C51 -44.9(3) . .
C55 Fe2 C52 C51 37.3(2) . .
C54 Fe2 C52 C51 80.7(2) . .
C53 Fe2 C52 C51 118.4(3) . .
P51 Fe2 C52 C51 121.6(3) . .
P52 Fe2 C52 C51 -133.7(2) . .
C87 Fe2 C52 C53 -163.3(2) . .
C55 Fe2 C52 C53 -81.1(2) . .
C51 Fe2 C52 C53 -118.4(3) . .
C54 Fe2 C52 C53 -37.7(2) . .
P51 Fe2 C52 C53 3.2(4) . .
P52 Fe2 C52 C53 107.9(2) . .
C87 Fe2 C52 C57 78.0(4) . .
C55 Fe2 C52 C57 160.2(5) . .
C51 Fe2 C52 C57 122.9(5) . .
C54 Fe2 C52 C57 -156.4(4) . .
C53 Fe2 C52 C57 -118.7(5) . .
P51 Fe2 C52 C57 -115.5(4) . .
P52 Fe2 C52 C57 -10.8(4) . .
C51 C52 C53 C54 -0.3(4) . .
C57 C52 C53 C54 -170.7(3) . .
Fe2 C52 C53 C54 60.1(2) . .
C51 C52 C53 C58 171.2(3) . .
C57 C52 C53 C58 0.9(6) . .
Fe2 C52 C53 C58 -128.3(4) . .
C51 C52 C53 Fe2 -60.5(2) . .
C57 C52 C53 Fe2 129.2(4) . .
C87 Fe2 C53 C54 -83.7(4) . .
C55 Fe2 C53 C54 -37.5(2) . .
C51 Fe2 C53 C54 -80.8(2) . .
C52 Fe2 C53 C54 -118.0(3) . .
P51 Fe2 C53 C54 63.3(2) . .
P52 Fe2 C53 C54 159.2(2) . .
C87 Fe2 C53 C52 34.3(5) . .
C55 Fe2 C53 C52 80.6(2) . .
C51 Fe2 C53 C52 37.2(2) . .
C54 Fe2 C53 C52 118.0(3) . .
P51 Fe2 C53 C52 -178.65(19) . .
P52 Fe2 C53 C52 -82.7(2) . .
C87 Fe2 C53 C58 153.8(4) . .
C55 Fe2 C53 C58 -160.0(4) . .
C51 Fe2 C53 C58 156.7(4) . .
C54 Fe2 C53 C58 -122.5(5) . .
C52 Fe2 C53 C58 119.4(5) . .
P51 Fe2 C53 C58 -59.2(4) . .
P52 Fe2 C53 C58 36.7(4) . .
C52 C53 C54 C55 -1.1(4) . .
C58 C53 C54 C55 -172.4(3) . .
Fe2 C53 C54 C55 59.2(2) . .
C52 C53 C54 C59 169.7(3) . .
C58 C53 C54 C59 -1.6(6) . .
Fe2 C53 C54 C59 -130.0(4) . .
C52 C53 C54 Fe2 -60.3(2) . .
C58 C53 C54 Fe2 128.4(4) . .
C87 Fe2 C54 C55 24.2(3) . .
C51 Fe2 C54 C55 -38.2(2) . .
C52 Fe2 C54 C55 -80.9(2) . .
C53 Fe2 C54 C55 -118.9(3) . .
P51 Fe2 C54 C55 113.4(2) . .
P52 Fe2 C54 C55 -154.02(19) . .
C87 Fe2 C54 C53 143.0(2) . .
C55 Fe2 C54 C53 118.9(3) . .
C51 Fe2 C54 C53 80.7(2) . .
C52 Fe2 C54 C53 37.9(2) . .
P51 Fe2 C54 C53 -127.7(2) . .
P52 Fe2 C54 C53 -35.2(3) . .
C87 Fe2 C54 C59 -95.9(4) . .
C55 Fe2 C54 C59 -120.1(5) . .
C51 Fe2 C54 C59 -158.3(5) . .
C52 Fe2 C54 C59 159.0(5) . .
C53 Fe2 C54 C59 121.1(5) . .
P51 Fe2 C54 C59 -6.7(4) . .
P52 Fe2 C54 C59 85.9(5) . .
C52 C51 C55 C54 -2.3(4) . .
C56 C51 C55 C54 172.2(3) . .
Fe2 C51 C55 C54 -62.6(2) . .
C52 C51 C55 C60 -179.6(3) . .
C56 C51 C55 C60 -5.1(6) . .
Fe2 C51 C55 C60 120.1(4) . .
C52 C51 C55 Fe2 60.3(2) . .
C56 C51 C55 Fe2 -125.2(3) . .
C53 C54 C55 C51 2.1(4) . .
C59 C54 C55 C51 -168.6(3) . .
Fe2 C54 C55 C51 62.6(2) . .
C53 C54 C55 C60 179.3(3) . .
C59 C54 C55 C60 8.6(6) . .
Fe2 C54 C55 C60 -120.1(4) . .
C53 C54 C55 Fe2 -60.5(2) . .
C59 C54 C55 Fe2 128.7(4) . .
C87 Fe2 C55 C51 80.7(2) . .
C54 Fe2 C55 C51 -117.3(3) . .
C52 Fe2 C55 C51 -36.7(2) . .
C53 Fe2 C55 C51 -80.1(2) . .
P51 Fe2 C55 C51 166.70(19) . .
P52 Fe2 C55 C51 -3.1(5) . .
C87 Fe2 C55 C54 -162.0(2) . .
C51 Fe2 C55 C54 117.3(3) . .
C52 Fe2 C55 C54 80.6(2) . .
C53 Fe2 C55 C54 37.3(2) . .
P51 Fe2 C55 C54 -76.0(2) . .
P52 Fe2 C55 C54 114.2(4) . .
C87 Fe2 C55 C60 -40.4(4) . .
C51 Fe2 C55 C60 -121.0(5) . .
C54 Fe2 C55 C60 121.6(4) . .
C52 Fe2 C55 C60 -157.7(4) . .
C53 Fe2 C55 C60 158.9(4) . .
P51 Fe2 C55 C60 45.7(4) . .
P52 Fe2 C55 C60 -124.1(4) . .
C63 P51 C61 C62 -171.0(3) . .
C69 P51 C61 C62 84.7(3) . .
Fe2 P51 C61 C62 -43.5(3) . .
P51 C61 C62 P52 29.6(4) . .
C75 P52 C62 C61 -132.4(3) . .
C81 P52 C62 C61 123.5(3) . .
Fe2 P52 C62 C61 -4.7(3) . .
C69 P51 C63 C68 -28.1(4) . .
C61 P51 C63 C68 -132.4(3) . .
Fe2 P51 C63 C68 108.7(3) . .
C69 P51 C63 C64 153.2(3) . .
C61 P51 C63 C64 48.9(4) . .
Fe2 P51 C63 C64 -70.0(3) . .
C68 C63 C64 C65 0.0(6) . .
P51 C63 C64 C65 178.8(3) . .
C63 C64 C65 C66 0.5(7) . .
C64 C65 C66 C67 -1.6(7) . .
C65 C66 C67 C68 2.2(8) . .
C66 C67 C68 C63 -1.7(7) . .
C64 C63 C68 C67 0.6(6) . .
P51 C63 C68 C67 -178.2(4) . .
C63 P51 C69 C74 134.6(4) . .
C61 P51 C69 C74 -120.2(4) . .
Fe2 P51 C69 C74 -1.5(4) . .
C63 P51 C69 C70 -50.1(4) . .
C61 P51 C69 C70 55.2(4) . .
Fe2 P51 C69 C70 173.9(3) . .
C74 C69 C70 C71 -1.4(7) . .
P51 C69 C70 C71 -176.9(4) . .
C69 C70 C71 C72 1.1(8) . .
C70 C71 C72 C73 -1.1(8) . .
C71 C72 C73 C74 1.4(8) . .
C72 C73 C74 C69 -1.8(7) . .
C70 C69 C74 C73 1.7(7) . .
P51 C69 C74 C73 177.3(3) . .
C81 P52 C75 C80 -40.0(4) . .
C62 P52 C75 C80 -144.6(4) . .
Fe2 P52 C75 C80 94.1(4) . .
C81 P52 C75 C76 147.7(3) . .
C62 P52 C75 C76 43.2(4) . .
Fe2 P52 C75 C76 -78.2(4) . .
C80 C75 C76 C77 -1.2(7) . .
P52 C75 C76 C77 171.3(4) . .
C75 C76 C77 C78 -0.1(8) . .
C76 C77 C78 C79 1.8(8) . .
C77 C78 C79 C80 -2.2(8) . .
C76 C75 C80 C79 0.9(7) . .
P52 C75 C80 C79 -171.7(4) . .
C78 C79 C80 C75 0.8(7) . .
C75 P52 C81 C82 128.8(4) . .
C62 P52 C81 C82 -125.3(4) . .
Fe2 P52 C81 C82 -4.5(4) . .
C75 P52 C81 C86 -54.0(4) . .
C62 P52 C81 C86 51.9(4) . .
Fe2 P52 C81 C86 172.7(3) . .
C86 C81 C82 C83 -0.5(6) . .
P52 C81 C82 C83 176.8(3) . .
C81 C82 C83 C84 -0.7(7) . .
C82 C83 C84 C85 1.6(7) . .
C83 C84 C85 C86 -1.5(8) . .
C84 C85 C86 C81 0.4(8) . .
C82 C81 C86 C85 0.6(7) . .
P52 C81 C86 C85 -176.7(4) . .
C55 Fe2 C87 C88 -74(3) . .
C51 Fe2 C87 C88 -35(3) . .
C54 Fe2 C87 C88 -89(3) . .
C52 Fe2 C87 C88 -9(3) . .
C53 Fe2 C87 C88 -32(3) . .
P51 Fe2 C87 C88 176(3) . .
P52 Fe2 C87 C88 90(3) . .
Fe2 C87 C88 C89 -25(9) . .
C87 C88 C89 C90 98(7) . .
C87 C88 C89 C93 -80(7) . .
C93 C89 C90 C91 -1.4(6) . .
C88 C89 C90 C91 179.8(4) . .
C89 C90 C91 C92 0.2(6) . .
C93 N51 C92 C91 -1.5(5) . .
Mo1 N51 C92 C91 178.0(3) . .
C93 N51 C92 C42 178.5(3) . .
Mo1 N51 C92 C42 -2.0(4) . .
C90 C91 C92 N51 1.3(6) . .
C90 C91 C92 C42 -178.8(4) . .
N1 C42 C92 N51 -0.7(5) . .
C41 C42 C92 N51 178.4(3) . .
N1 C42 C92 C91 179.3(3) . .
C41 C42 C92 C91 -1.6(6) . .
C92 N51 C93 C89 0.4(5) . .
Mo1 N51 C93 C89 -179.1(3) . .
C90 C89 C93 N51 1.1(6) . .
C88 C89 C93 N51 180.0(4) . .
C46 Mo1 C95 O51 -103(9) . .
C96 Mo1 C95 O51 -15(9) . .
C45 Mo1 C95 O51 169(9) . .
N1 Mo1 C95 O51 70(9) . .
N51 Mo1 C95 O51 77(9) . .
C95 Mo1 C96 O52 -23(2) . .
C46 Mo1 C96 O52 68(2) . .
C45 Mo1 C96 O52 -6(3) . .
N1 Mo1 C96 O52 163(2) . .
N51 Mo1 C96 O52 -124(2) . .
